data_7045856
loop_
_publ_author_name
'Grote, Johanna'
'Neumann, Beate'
'Stammler, Hans-Georg'
'Mitzel, Norbert W.'

_publ_section_title
;
 Silver(i) dithiocarboxylate complexes - clustering and aggregation.
;
_journal_issue 17
_journal_name_full 'Dalton transactions (Cambridge, England : 2003)'
_journal_page_first 6036
_journal_page_last 6040
_journal_paper_doi 10.1039/c8dt00279g
_journal_volume 47
_journal_year 2018
_chemical_formula_moiety '2(C48 H69 Ag3 S6)'
_chemical_formula_sum 'C96 H138 Ag6 S12'
_chemical_formula_weight 2324.00
_space_group_crystal_system triclinic
_space_group_IT_number 2
_space_group_name_Hall '-P 1'
_space_group_name_H-M_alt 'P -1'
_symmetry_space_group_name_Hall '-P 1'
_symmetry_space_group_name_H-M 'P -1'
_atom_sites_solution_hydrogens geom
_atom_sites_solution_primary dual
_audit_creation_date 2017-07-04
_audit_creation_method
;
Olex2 1.2
(compiled 2017.03.28 svn.r3405 for OlexSys, GUI svn.r5337)
;
_audit_update_record
;
2017-12-22 deposited with the CCDC.
2018-03-12 downloaded from the CCDC.
;
_cell_angle_alpha 90.7961(12)
_cell_angle_beta 100.7434(10)
_cell_angle_gamma 110.6845(17)
_cell_formula_units_Z 2
_cell_length_a 14.8463(2)
_cell_length_b 15.5737(3)
_cell_length_c 31.3910(3)
_cell_measurement_reflns_used 57567
_cell_measurement_temperature 100.01(10)
_cell_measurement_theta_max 75.6720
_cell_measurement_theta_min 3.0240
_cell_volume 6645.95(19)
_computing_cell_refinement 'CrysAlisPro 1.171.39.15e (Rigaku OD, 2015)'
_computing_data_collection 'CrysAlisPro 1.171.39.15e (Rigaku OD, 2015)'
_computing_data_reduction 'CrysAlisPro 1.171.39.15e (Rigaku OD, 2015)'
_computing_molecular_graphics 'Olex2 (Dolomanov et al., 2009)'
_computing_publication_material 'Olex2 (Dolomanov et al., 2009)'
_computing_structure_refinement 'ShelXL (Sheldrick, 2015)'
_computing_structure_solution 'ShelXT (Sheldrick, 2015)'
_diffrn_ambient_environment N~2~
_diffrn_ambient_temperature 100.01(10)
_diffrn_detector 'CCD plate'
_diffrn_detector_area_resol_mean 5.3114
_diffrn_detector_type Atlas
_diffrn_measured_fraction_theta_full 1.000
_diffrn_measured_fraction_theta_max 1.000
_diffrn_measurement_details
;
List of Runs (angles in degrees, time in seconds):

  # Type    Start    End  Width  t~exp~   \w     \q     \k     \f   Frames
#--------------------------------------------------------------------------
  1  \w    -83.00 -33.00   1.00   12.50    --  -26.35 -57.00-180.00   50
  2  \w   -104.00 -25.00   1.00   12.50    --  -26.35 -19.00-120.00   79
  3  \w    -83.00 -11.00   1.00   12.50    --  -26.35 -77.00   0.00   72
  4  \w    -47.00   3.00   1.00   12.50    --  -26.35 -77.00-180.00   50
  5  \w    -93.00 -59.00   1.00   12.50    --  -26.35 -37.00 150.00   34
  6  \w    -55.00  -4.00   1.00   12.50    --  -26.35 -37.00 150.00   51
  7  \w    -90.00 -38.00   1.00   12.50    --  -26.35 -77.00 120.00   52
  8  \w    -73.00  49.00   1.00   12.50    --  -26.35   0.00  30.00  122
  9  \w    -94.00 -54.00   1.00   12.50    --  -26.35 -57.00  60.00   40
 10  \w    -28.00  47.00   1.00   12.50    --  -26.35  77.00  90.00   75
 11  \w    -15.00  11.00   1.00   12.50    --  -26.35 -19.00-120.00   26
 12  \w    -81.00  -2.00   1.00   12.50    --  -26.35 125.00   1.00   79
 13  \w    -29.00   0.00   1.00   12.50    --  -26.35 -57.00-180.00   29
 14  \w    -37.00   4.00   1.00   12.50    --  -26.35 -77.00-120.00   41
 15  \w    -94.00  -9.00   1.00   12.50    --  -26.35 -57.00   0.00   85
 16  \w    -29.00  -3.00   1.00   12.50    --  -26.35 -77.00 120.00   26
 17  \w    -94.00 -68.00   1.00   12.50    --  -26.35 145.00 168.00   26
 18  \w    -77.00 -24.00   1.00   12.50    --  -26.35 -57.00 -60.00   53
 19  \w    -85.00 -57.00   1.00   12.50    --  -26.35 -77.00-180.00   28
 20  \w    -48.00 -12.00   1.00   12.50    --  -26.35 -57.00  60.00   36
 21  \w   -110.00 -35.00   1.00   12.50    --  -26.35-178.00  90.00   75
 22  \w    -81.00  -3.00   1.00   12.50    --  -26.35 -77.00 -60.00   78
 23  \w    -39.00  -1.00   1.00   12.50    --  -26.35 -77.00  60.00   38
 24  \w    -99.00 -44.00   1.00   12.50    --  -26.35 -77.00  60.00   55
 25  \w    -87.00 -56.00   1.00   12.50    --  -26.35 -77.00-120.00   31
 26  \w    -49.00 -14.00   1.00   12.50    --  -26.35 145.00 168.00   35
 27  \w   -113.00 -86.00   1.00   12.50    --  -26.35   0.00  30.00   27
 28  \w    -91.00 -27.00   1.00   12.50    --  -26.35 -37.00  90.00   64
 29  \w     62.00 111.00   1.00   12.50    --   26.35-178.00  60.00   49
 30  \w     67.00 112.00   1.00   12.50    --   26.35-178.00  30.00   45
 31  \w      5.00  65.00   1.00   12.50    --   26.35 -99.00-180.00   60
 32  \w     38.00  92.00   1.00   50.00    --  111.00 -77.00  90.00   54
 33  \w    117.00 176.00   1.00   50.00    --  111.00  77.00 150.00   59
 34  \w     82.00 109.00   1.00   50.00    --  111.00  66.00-176.86   27
 35  \w     34.00 104.00   1.00   50.00    --  111.00 -94.00  30.00   70
 36  \w     42.00 138.00   1.00   50.00    --  111.00 -61.00-150.00   96
 37  \w     81.00 115.00   1.00   50.00    --  111.00  71.00 -81.61   34
 38  \w     82.00 109.00   1.00   50.00    --  111.00  68.00 -88.41   27
 39  \w     83.00 113.00   1.00   50.00    --  111.00  61.00 -60.00   30
 40  \w     83.00 121.00   1.00   50.00    --  111.00-125.00 -76.00   38
 41  \w     81.00 108.00   1.00   50.00    --  111.00  72.00-165.92   27
 42  \w    129.00 176.00   1.00   50.00    --  111.00  71.00-103.26   47
 43  \w     81.00 108.00   1.00   50.00    --  111.00  71.00-103.26   27
 44  \w    151.00 178.00   1.00   50.00    --  111.00  75.00  57.35   27
 45  \w     85.00 177.00   1.00   50.00    --  111.00  54.00  60.65   92
 46  \w     83.00 110.00   1.00   50.00    --  111.00  62.00   3.52   27
 47  \w    113.00 177.00   1.00   50.00    --  111.00  77.00   0.00   64
 48  \w     41.00 118.00   1.00   50.00    --  111.00-125.00-150.00   77
 49  \w     83.00 110.00   1.00   50.00    --  111.00  61.00   0.00   27
 50  \w     83.00 110.00   1.00   50.00    --  111.00  61.00-150.00   27
 51  \w     83.00 110.00   1.00   50.00    --  111.00  61.00  90.00   27
 52  \w     83.00 110.00   1.00   50.00    --  111.00  61.00-180.00   27
 53  \w     80.00 107.00   1.00   50.00    --  111.00  77.00   0.00   27
 54  \w    118.00 146.00   1.00   50.00    --  111.00  61.00 -60.00   28
 55  \w     83.00 111.00   1.00   50.00    --  111.00  61.00  30.00   28
 56  \w     87.00 114.00   1.00   50.00    --  111.00  45.00-120.00   27
 57  \w     87.00 114.00   1.00   50.00    --  111.00  45.00 150.00   27
 58  \w     80.00 106.00   1.00   50.00    --  111.00  77.00 150.00   26
 59  \w    125.00 174.00   1.00   50.00    --  111.00  75.00-131.53   49
 60  \w     83.00 110.00   1.00   50.00    --  111.00  61.00-120.00   27
 61  \w     80.00 107.00   1.00   50.00    --  111.00  75.00-131.53   27
 62  \w     83.00 110.00   1.00   50.00    --  111.00  61.00 -30.00   27
 63  \w     80.00 107.00   1.00   50.00    --  111.00  75.00  57.35   27
 64  \w     81.00 107.00   1.00   50.00    --  111.00  77.00-180.00   26
 65  \w     84.00 111.00   1.00   50.00    --  111.00  58.00 -40.47   27
 66  \w     83.00 110.00   1.00   50.00    --  111.00  61.00 120.00   27
 67  \w     49.00 121.00   1.00   50.00    --  111.00-125.00  30.00   72
 68  \w    145.00 173.00   1.00   50.00    --  111.00  61.00  97.59   28
 69  \w     85.00 112.00   1.00   50.00    --  111.00  55.00 -99.26   27
 70  \w     89.00 178.00   1.00   50.00    --  111.00  38.00 131.25   89
 71  \w     83.00 110.00   1.00   50.00    --  111.00  61.00 150.00   27
 72  \w     80.00 118.00   1.00   50.00    --  111.00  77.00  90.00   38
 73  \w    121.00 160.00   1.00   50.00    --  111.00  77.00-150.00   39
 74  \w     83.00 110.00   1.00   50.00    --  111.00  61.00  97.59   27
 75  \w    117.00 178.00   1.00   50.00    --  111.00  77.00  30.00   61
 76  \w     80.00 107.00   1.00   50.00    --  111.00  77.00  30.00   27
 77  \w     80.00 107.00   1.00   50.00    --  111.00  77.00-150.00   27
 78  \w     80.00 107.00   1.00   50.00    --  111.00  77.00 120.00   27
 79  \w     87.00 114.00   1.00   50.00    --  111.00  45.00   0.00   27
 80  \w     40.00 119.00   1.00   50.00    --  111.00-125.00 120.00   79
 81  \w     87.00 177.00   1.00   50.00    --  111.00  30.00 -90.00   90
 82  \w     81.00 178.00   1.00   50.00    --  111.00  71.00 -50.29   97
 83  \w     81.00 107.00   1.00   50.00    --  111.00  70.00  51.62   26
 84  \w    110.00 178.00   1.00   50.00    --  111.00  77.00-180.00   68
 85  \w     88.00 116.00   1.00   50.00    --  111.00  40.00-176.60   28
 86  \w     80.00 107.00   1.00   50.00    --  111.00  77.00-120.00   27
 87  \w    113.00 178.00   1.00   50.00    --  111.00  77.00 -30.00   65
 88  \w     80.00 107.00   1.00   50.00    --  111.00  77.00 -30.00   27
 89  \w     83.00 110.00   1.00   50.00    --  111.00  64.00-169.43   27
 90  \w     80.00 107.00   1.00   50.00    --  111.00  77.00  60.00   27
 91  \w     87.00 114.00   1.00   50.00    --  111.00  45.00  30.00   27
 92  \w     80.00 107.00   1.00   50.00    --  111.00 -94.00 -60.00   27
 93  \w     96.00 121.00   1.00   50.00    --  111.00-125.00-180.00   25
 94  \w     40.00  80.00   1.00   50.00    --  111.00-125.00-180.00   40
 95  \w    112.00 139.00   1.00   50.00    --  111.00 -77.00  90.00   27
 96  \w     80.00 107.00   1.00   50.00    --  111.00  76.00 124.11   27
 97  \w     86.00 115.00   1.00   50.00    --  111.00  48.00-174.27   29
 98  \w     84.00 156.00   1.00   50.00    --  111.00  58.00 -49.57   72
;
_diffrn_measurement_device 'four-circle diffractometer'
_diffrn_measurement_device_type 'SuperNova, Dual, Cu at home/near, Atlas'
_diffrn_measurement_method '\w scans'
_diffrn_orient_matrix_type 'CrysAlisPro convention (1999,Acta A55,543-557)'
_diffrn_orient_matrix_UB_11 0.0672256000
_diffrn_orient_matrix_UB_12 -0.0190887000
_diffrn_orient_matrix_UB_13 0.0393933000
_diffrn_orient_matrix_UB_21 0.0394151000
_diffrn_orient_matrix_UB_22 -0.0491607000
_diffrn_orient_matrix_UB_23 -0.0308464000
_diffrn_orient_matrix_UB_31 0.0822612000
_diffrn_orient_matrix_UB_32 0.0921079000
_diffrn_orient_matrix_UB_33 -0.0032872000
_diffrn_radiation_monochromator mirror
_diffrn_radiation_probe x-ray
_diffrn_radiation_type CuK\a
_diffrn_radiation_wavelength 1.54184
_diffrn_reflns_av_R_equivalents 0.0674
_diffrn_reflns_av_unetI/netI 0.0413
_diffrn_reflns_Laue_measured_fraction_full 1.000
_diffrn_reflns_Laue_measured_fraction_max 1.000
_diffrn_reflns_limit_h_max 18
_diffrn_reflns_limit_h_min -18
_diffrn_reflns_limit_k_max 19
_diffrn_reflns_limit_k_min -19
_diffrn_reflns_limit_l_max 38
_diffrn_reflns_limit_l_min -38
_diffrn_reflns_number 150620
_diffrn_reflns_point_group_measured_fraction_full 1.000
_diffrn_reflns_point_group_measured_fraction_max 1.000
_diffrn_reflns_theta_full 67.684
_diffrn_reflns_theta_max 72.127
_diffrn_reflns_theta_min 2.876
_diffrn_source 'micro-focus sealed X-ray tube'
_diffrn_source_type 'SuperNova (Cu) X-ray Source'
_exptl_absorpt_coefficient_mu 8.955
_exptl_absorpt_correction_T_max 0.816
_exptl_absorpt_correction_T_min 0.078
_exptl_absorpt_correction_type gaussian
_exptl_absorpt_process_details
;
CrysAlisPro 1.171.39.15e (Rigaku Oxford Diffraction, 2015)
Numerical absorption correction based on gaussian integration over
            a multifaceted crystal model
Empirical absorption correction using spherical harmonics,
 implemented in SCALE3 ABSPACK scaling algorithm.
;
_exptl_crystal_colour 'clear orange'
_exptl_crystal_colour_lustre clear
_exptl_crystal_colour_primary orange
_exptl_crystal_density_diffrn 1.161
_exptl_crystal_description needle
_exptl_crystal_F_000 2376
_exptl_crystal_size_max 0.364
_exptl_crystal_size_mid 0.056
_exptl_crystal_size_min 0.044
_refine_diff_density_max 1.529
_refine_diff_density_min -1.410
_refine_diff_density_rms 0.140
_refine_ls_extinction_method none
_refine_ls_goodness_of_fit_ref 1.033
_refine_ls_hydrogen_treatment constr
_refine_ls_matrix_type full
_refine_ls_number_parameters 1074
_refine_ls_number_reflns 26172
_refine_ls_number_restraints 0
_refine_ls_restrained_S_all 1.033
_refine_ls_R_factor_all 0.0696
_refine_ls_R_factor_gt 0.0607
_refine_ls_shift/su_max 0.001
_refine_ls_shift/su_mean 0.000
_refine_ls_structure_factor_coef Fsqd
_refine_ls_weighting_details 'w=1/[\s^2^(Fo^2^)+(0.0811P)^2^+36.4818P] where P=(Fo^2^+2Fc^2^)/3'
_refine_ls_weighting_scheme calc
_refine_ls_wR_factor_gt 0.1651
_refine_ls_wR_factor_ref 0.1718
_reflns_Friedel_coverage 0.000
_reflns_number_gt 21922
_reflns_number_total 26172
_reflns_threshold_expression 'I > 2\s(I)'
_cod_data_source_file c8dt00279g2.cif
_cod_data_source_block glatthor40
_cod_depositor_comments 'Adding full bibliography for 7045852--7045856.cif.'
_cod_original_cell_volume 6645.9(2)
_cod_database_code 7045856
_shelx_shelxl_version_number 2016/6
_chemical_oxdiff_formula 'C100 H140 Ag6 S30'
_shelx_space_group_comment
;
The symmetry employed for this shelxl refinement is uniquely defined
by the following loop, which should always be used as a source of
symmetry information in preference to the above space-group names.
They are only intended as comments.
;
_diffrn_oxdiff_ac3_digest_frames
;
01382d2d7271cf1a408d0596c8be2bbc960204108e5
;
_reflns_odcompleteness_completeness 99.98
_reflns_odcompleteness_iscentric 1
_reflns_odcompleteness_theta 36.60
_olex2_refinement_description
;
1. Fixed Uiso
 At 1.2 times of:
  All C(H) groups, All C(H,H) groups
 At 1.5 times of:
  All C(H,H,H) groups
2. Uiso/Uaniso restraints and constraints
Uanis(C28) = Uanis(C29A) = Uanis(C29B)
Uanis(C44A) = Uanis(C45A) = Uanis(C44B) = Uanis(C45B)
Uanis(C62A) = Uanis(C62B)
Uanis(C63A) = Uanis(C64A) = Uanis(C63B) = Uanis(C64B)
Uanis(C72A) = Uanis(C72B)
Uanis(C73A) = Uanis(C74A) = Uanis(C73B) = Uanis(C74B)
Uanis(C91A) = Uanis(C91B)
Uanis(C92B) = Uanis(C92A) = Uanis(C93A) = Uanis(C93B)
3. Others
 Sof(H27A)=Sof(C29B)=Sof(H29D)=Sof(H29E)=Sof(H29F)=1-FVAR(1)
 Sof(H27)=Sof(C29A)=Sof(H29A)=Sof(H29B)=Sof(H29C)=FVAR(1)
 Sof(H43A)=Sof(C44B)=Sof(H44D)=Sof(H44E)=Sof(H44F)=Sof(C45B)=Sof(H45D)=
 Sof(H45E)=Sof(H45F)=1-FVAR(2)
 Sof(H43)=Sof(C44A)=Sof(H44A)=Sof(H44B)=Sof(H44C)=Sof(C45A)=Sof(H45A)=
 Sof(H45B)=Sof(H45C)=FVAR(2)
 Sof(C62B)=Sof(H62B)=Sof(C63B)=Sof(H63D)=Sof(H63E)=Sof(H63F)=Sof(C64B)=
 Sof(H64D)=Sof(H64E)=Sof(H64F)=1-FVAR(3)
 Sof(C62A)=Sof(H62A)=Sof(C63A)=Sof(H63A)=Sof(H63B)=Sof(H63C)=Sof(C64A)=
 Sof(H64A)=Sof(H64B)=Sof(H64C)=FVAR(3)
 Sof(C72B)=Sof(H72B)=Sof(C73B)=Sof(H73D)=Sof(H73E)=Sof(H73F)=Sof(C74B)=
 Sof(H74D)=Sof(H74E)=Sof(H74F)=1-FVAR(4)
 Sof(C72A)=Sof(H72A)=Sof(C73A)=Sof(H73A)=Sof(H73B)=Sof(H73C)=Sof(C74A)=
 Sof(H74A)=Sof(H74B)=Sof(H74C)=FVAR(4)
 Sof(H75A)=Sof(C77B)=Sof(H77D)=Sof(H77E)=Sof(H77F)=1-FVAR(5)
 Sof(H75)=Sof(C77A)=Sof(H77A)=Sof(H77B)=Sof(H77C)=FVAR(5)
 Sof(C91B)=Sof(H91B)=Sof(C92B)=Sof(H92D)=Sof(H92E)=Sof(H92F)=Sof(C93B)=
 Sof(H93D)=Sof(H93E)=Sof(H93F)=1-FVAR(6)
 Sof(C91A)=Sof(H91A)=Sof(C92A)=Sof(H92A)=Sof(H92B)=Sof(H92C)=Sof(C93A)=
 Sof(H93A)=Sof(H93B)=Sof(H93C)=FVAR(6)
4.a Ternary CH refined with riding coordinates:
 C8(H8), C11(H11), C14(H14), C24(H24), C27(H27), C27(H27A), C30(H30), C40(H40),
  C43(H43), C43(H43A), C46(H46), C56(H56), C59(H59), C62A(H62A), C62B(H62B),
 C72A(H72A), C72B(H72B), C75(H75), C75(H75A), C78(H78), C88(H88), C91A(H91A),
 C91B(H91B), C94(H94)
4.b Me refined with riding coordinates:
 C29A(H29A,H29B,H29C), C29B(H29D,H29E,H29F), C44A(H44A,H44B,H44C), C45A(H45A,
 H45B,H45C), C44B(H44D,H44E,H44F), C45B(H45D,H45E,H45F), C63A(H63A,H63B,H63C),
 C64A(H64A,H64B,H64C), C63B(H63D,H63E,H63F), C64B(H64D,H64E,H64F), C73A(H73A,
 H73B,H73C), C74A(H74A,H74B,H74C), C73B(H73D,H73E,H73F), C74B(H74D,H74E,H74F),
 C77A(H77A,H77B,H77C), C77B(H77D,H77E,H77F), C92A(H92A,H92B,H92C), C93A(H93A,
 H93B,H93C), C92B(H92D,H92E,H92F), C93B(H93D,H93E,H93F)
4.c Aromatic/amide H refined with riding coordinates:
 C4(H4), C6(H6), C20(H20), C22(H22), C36(H36), C38(H38), C52(H52), C54(H54),
 C68(H68), C70(H70), C84(H84), C86(H86)
4.d Idealised Me refined as rotating group:
 C9(H9A,H9B,H9C), C10(H10A,H10B,H10C), C12(H12A,H12B,H12C), C13(H13A,H13B,
 H13C), C15(H15A,H15B,H15C), C16(H16A,H16B,H16C), C25(H25A,H25B,H25C), C26(H26A,
 H26B,H26C), C28(H28A,H28B,H28C), C31(H31A,H31B,H31C), C32(H32A,H32B,H32C),
 C41(H41A,H41B,H41C), C42(H42A,H42B,H42C), C47(H47A,H47B,H47C), C48(H48A,H48B,
 H48C), C57(H57A,H57B,H57C), C58(H58A,H58B,H58C), C60(H60A,H60B,H60C), C61(H61A,
 H61B,H61C), C76(H76A,H76B,H76C), C79(H79A,H79B,H79C), C80(H80A,H80B,H80C),
 C89(H89A,H89B,H89C), C90(H90A,H90B,H90C), C95(H95A,H95B,H95C), C96(H96A,H96B,
 H96C)
;
_olex2_date_sample_data_collection 2017-06-29
_olex2_submission_special_instructions 'No special instructions were received'
_oxdiff_exptl_absorpt_empirical_details
;
Empirical correction (ABSPACK) includes:
- Absorption correction using spherical harmonics
- Frame scaling
- Detector area scaling
;
_oxdiff_exptl_absorpt_empirical_full_max 1.737
_oxdiff_exptl_absorpt_empirical_full_min 0.574

loop_
_space_group_symop_operation_xyz
'x, y, z'
'-x, -y, -z'

loop_
_atom_site_label
_atom_site_type_symbol
_atom_site_fract_x
_atom_site_fract_y
_atom_site_fract_z
_atom_site_U_iso_or_equiv
_atom_site_adp_type
_atom_site_occupancy
_atom_site_site_symmetry_order
_atom_site_calc_flag
_atom_site_refinement_flags_posn
_atom_site_refinement_flags_occupancy
_atom_site_disorder_assembly
_atom_site_disorder_group
Ag1 Ag 0.42610(3) 0.44163(3) 0.05241(2) 0.03380(10) Uani 1 1 d . . . .
Ag2 Ag 0.58787(3) 0.61594(3) 0.04659(2) 0.03399(11) Uani 1 1 d . . . .
Ag3 Ag 0.62277(3) 0.45074(3) 0.01923(2) 0.03376(10) Uani 1 1 d . . . .
S1 S 0.36490(11) 0.52887(12) 0.10094(5) 0.0382(3) Uani 1 1 d . . . .
S2 S 0.54963(10) 0.32572(11) -0.04160(4) 0.0335(3) Uani 1 1 d . . . .
S3 S 0.56908(10) 0.40116(12) 0.08870(4) 0.0348(3) Uani 1 1 d . . . .
S4 S 0.66786(11) 0.60205(12) 0.12243(5) 0.0376(3) Uani 1 1 d . . . .
S5 S 0.29603(9) 0.31368(11) 0.00234(5) 0.0318(3) Uani 1 1 d . . . .
S6 S 0.80047(10) 0.54799(11) 0.02492(5) 0.0346(3) Uani 1 1 d . . . .
C1 C 0.6079(4) 0.3687(5) -0.08343(18) 0.0380(15) Uani 1 1 d . . . .
C2 C 0.6342(4) 0.2978(5) -0.10609(19) 0.0356(13) Uani 1 1 d . . . .
C3 C 0.5670(4) 0.2392(5) -0.1417(2) 0.0390(14) Uani 1 1 d . . . .
C4 C 0.5940(5) 0.1753(5) -0.1620(2) 0.0404(15) Uani 1 1 d . . . .
H4 H 0.550063 0.137180 -0.185731 0.048 Uiso 1 1 calc R . . .
C5 C 0.6837(5) 0.1662(5) -0.1484(2) 0.0369(13) Uani 1 1 d . . . .
C6 C 0.7486(4) 0.2234(5) -0.1128(2) 0.0358(13) Uani 1 1 d . . . .
H6 H 0.809405 0.217832 -0.103479 0.043 Uiso 1 1 calc R . . .
C7 C 0.7258(4) 0.2889(5) -0.09056(18) 0.0345(13) Uani 1 1 d . . . .
C8 C 0.4650(5) 0.2453(6) -0.1572(2) 0.0503(19) Uani 1 1 d . . . .
H8 H 0.466351 0.303107 -0.143747 0.060 Uiso 1 1 calc R . . .
C9 C 0.3872(5) 0.1672(8) -0.1418(3) 0.068(3) Uani 1 1 d . . . .
H9A H 0.388726 0.109494 -0.152147 0.103 Uiso 1 1 calc GR . . .
H9B H 0.323646 0.170020 -0.152958 0.103 Uiso 1 1 calc GR . . .
H9C H 0.399744 0.172284 -0.110579 0.103 Uiso 1 1 calc GR . . .
C10 C 0.4410(6) 0.2481(7) -0.2066(3) 0.065(2) Uani 1 1 d . . . .
H10A H 0.492350 0.297868 -0.215281 0.097 Uiso 1 1 calc GR . . .
H10B H 0.379685 0.257165 -0.214937 0.097 Uiso 1 1 calc GR . . .
H10C H 0.436074 0.190912 -0.220597 0.097 Uiso 1 1 calc GR . . .
C11 C 0.7118(5) 0.0957(5) -0.1720(2) 0.0461(16) Uani 1 1 d . . . .
H11 H 0.768647 0.088221 -0.153124 0.055 Uiso 1 1 calc R . . .
C12 C 0.6315(7) 0.0040(7) -0.1814(4) 0.077(3) Uani 1 1 d . . . .
H12A H 0.617035 -0.020737 -0.154615 0.116 Uiso 1 1 calc GR . . .
H12B H 0.651707 -0.036851 -0.197246 0.116 Uiso 1 1 calc GR . . .
H12C H 0.573774 0.010166 -0.198610 0.116 Uiso 1 1 calc GR . . .
C13 C 0.7431(7) 0.1343(7) -0.2134(3) 0.062(2) Uani 1 1 d . . . .
H13A H 0.686269 0.133090 -0.234206 0.093 Uiso 1 1 calc GR . . .
H13B H 0.773998 0.097586 -0.225282 0.093 Uiso 1 1 calc GR . . .
H13C H 0.788634 0.196667 -0.206753 0.093 Uiso 1 1 calc GR . . .
C14 C 0.7977(4) 0.3476(5) -0.0512(2) 0.0383(14) Uani 1 1 d . . . .
H14 H 0.779119 0.400849 -0.046285 0.046 Uiso 1 1 calc R . . .
C15 C 0.9036(4) 0.3839(6) -0.0567(2) 0.0483(18) Uani 1 1 d . . . .
H15A H 0.925082 0.333275 -0.059883 0.072 Uiso 1 1 calc GR . . .
H15B H 0.944405 0.424175 -0.031605 0.072 Uiso 1 1 calc GR . . .
H15C H 0.908395 0.417382 -0.082192 0.072 Uiso 1 1 calc GR . . .
C16 C 0.7885(5) 0.2931(6) -0.0109(2) 0.0509(18) Uani 1 1 d . . . .
H16A H 0.722182 0.274407 -0.006508 0.076 Uiso 1 1 calc GR . . .
H16B H 0.832697 0.331286 0.014139 0.076 Uiso 1 1 calc GR . . .
H16C H 0.804733 0.239636 -0.015151 0.076 Uiso 1 1 calc GR . . .
C17 C 0.6403(4) 0.4934(5) 0.12772(19) 0.0386(15) Uani 1 1 d . . . .
C18 C 0.6787(4) 0.4622(5) 0.17028(18) 0.0342(13) Uani 1 1 d . . . .
C19 C 0.7676(5) 0.4477(6) 0.1760(2) 0.0443(17) Uani 1 1 d . . . .
C20 C 0.8037(5) 0.4223(6) 0.2160(2) 0.0497(18) Uani 1 1 d . . . .
H20 H 0.863515 0.413630 0.220365 0.060 Uiso 1 1 calc R . . .
C21 C 0.7521(5) 0.4094(6) 0.2499(2) 0.0449(16) Uani 1 1 d . . . .
C22 C 0.6637(5) 0.4236(5) 0.2428(2) 0.0406(15) Uani 1 1 d . . . .
H22 H 0.628862 0.415164 0.265140 0.049 Uiso 1 1 calc R . . .
C23 C 0.6250(4) 0.4501(4) 0.20327(18) 0.0326(12) Uani 1 1 d . . . .
C24 C 0.8257(6) 0.4581(8) 0.1399(2) 0.066(3) Uani 1 1 d . . . .
H24 H 0.801094 0.493913 0.118477 0.080 Uiso 1 1 calc R . . .
C25 C 0.8081(7) 0.3668(9) 0.1165(3) 0.080(3) Uani 1 1 d . . . .
H25A H 0.831975 0.329656 0.136408 0.121 Uiso 1 1 calc GR . . .
H25B H 0.842211 0.376762 0.092849 0.121 Uiso 1 1 calc GR . . .
H25C H 0.738900 0.335734 0.105439 0.121 Uiso 1 1 calc GR . . .
C26 C 0.9358(6) 0.5130(8) 0.1562(3) 0.068(3) Uani 1 1 d . . . .
H26A H 0.944496 0.571053 0.170572 0.102 Uiso 1 1 calc GR . . .
H26B H 0.968234 0.523465 0.132007 0.102 Uiso 1 1 calc GR . . .
H26C H 0.963658 0.478743 0.176367 0.102 Uiso 1 1 calc GR . . .
C27 C 0.7961(6) 0.3851(7) 0.2938(2) 0.057(2) Uani 1 1 d . . . .
H27 H 0.750173 0.379707 0.313238 0.068 Uiso 0.68(2) 1 calc R P A 1
H27A H 0.733403 0.358931 0.303294 0.068 Uiso 0.32(2) 1 calc R P A 2
C28 C 0.8130(8) 0.2991(7) 0.2918(3) 0.069(2) Uani 1 1 d . . . .
H28A H 0.757287 0.253132 0.273459 0.103 Uiso 1 1 calc GR . . .
H28B H 0.822314 0.279066 0.320567 0.103 Uiso 1 1 calc GR . . .
H28C H 0.870730 0.308031 0.280140 0.103 Uiso 1 1 calc GR . . .
C29A C 0.8967(13) 0.4673(10) 0.3142(4) 0.069(2) Uani 0.68(2) 1 d . P A 1
H29A H 0.884963 0.524034 0.315398 0.103 Uiso 0.68(2) 1 calc R P A 1
H29B H 0.921558 0.455214 0.343026 0.103 Uiso 0.68(2) 1 calc R P A 1
H29C H 0.943937 0.472181 0.296347 0.103 Uiso 0.68(2) 1 calc R P A 1
C29B C 0.838(3) 0.452(2) 0.3263(9) 0.069(2) Uani 0.32(2) 1 d . P A 2
H29D H 0.814826 0.501524 0.320025 0.103 Uiso 0.32(2) 1 calc R P A 2
H29E H 0.820491 0.427841 0.352901 0.103 Uiso 0.32(2) 1 calc R P A 2
H29F H 0.907962 0.473833 0.329413 0.103 Uiso 0.32(2) 1 calc R P A 2
C30 C 0.5255(4) 0.4616(5) 0.1970(2) 0.0402(15) Uani 1 1 d . . . .
H30 H 0.520994 0.498881 0.172349 0.048 Uiso 1 1 calc R . . .
C31 C 0.5126(6) 0.5101(7) 0.2354(3) 0.059(2) Uani 1 1 d . . . .
H31A H 0.510461 0.472404 0.259443 0.088 Uiso 1 1 calc GR . . .
H31B H 0.452186 0.521335 0.228271 0.088 Uiso 1 1 calc GR . . .
H31C H 0.566683 0.567639 0.243293 0.088 Uiso 1 1 calc GR . . .
C32 C 0.4404(5) 0.3676(7) 0.1852(3) 0.063(2) Uani 1 1 d . . . .
H32A H 0.454129 0.332425 0.163605 0.094 Uiso 1 1 calc GR . . .
H32B H 0.380283 0.377140 0.173933 0.094 Uiso 1 1 calc GR . . .
H32C H 0.433837 0.334670 0.210783 0.094 Uiso 1 1 calc GR . . .
C33 C 0.8021(4) 0.6500(5) 0.01278(17) 0.0325(12) Uani 1 1 d . . . .
C34 C 0.9002(4) 0.7283(4) 0.01497(18) 0.0301(12) Uani 1 1 d . . . .
C35 C 0.9391(4) 0.7475(5) -0.02198(19) 0.0330(13) Uani 1 1 d . . . .
C36 C 1.0256(4) 0.8222(5) -0.0198(2) 0.0357(13) Uani 1 1 d . . . .
H36 H 1.052467 0.834587 -0.044561 0.043 Uiso 1 1 calc R . . .
C37 C 1.0738(4) 0.8794(5) 0.0185(2) 0.0377(14) Uani 1 1 d . . . .
C38 C 1.0340(4) 0.8581(5) 0.0556(2) 0.0365(13) Uani 1 1 d . . . .
H38 H 1.066172 0.894885 0.081442 0.044 Uiso 1 1 calc R . . .
C39 C 0.9474(4) 0.7833(5) 0.0550(2) 0.0362(13) Uani 1 1 d . . . .
C40 C 0.8886(4) 0.6867(5) -0.0650(2) 0.0376(14) Uani 1 1 d . . . .
H40 H 0.831369 0.635925 -0.059518 0.045 Uiso 1 1 calc R . . .
C41 C 0.8515(6) 0.7412(6) -0.0989(2) 0.058(2) Uani 1 1 d . . . .
H41A H 0.811624 0.768749 -0.087369 0.087 Uiso 1 1 calc GR . . .
H41B H 0.812954 0.700806 -0.124361 0.087 Uiso 1 1 calc GR . . .
H41C H 0.906452 0.788652 -0.106624 0.087 Uiso 1 1 calc GR . . .
C42 C 0.9550(6) 0.6455(6) -0.0808(3) 0.0534(19) Uani 1 1 d . . . .
H42A H 1.009016 0.693548 -0.088776 0.080 Uiso 1 1 calc GR . . .
H42B H 0.918813 0.602482 -0.105607 0.080 Uiso 1 1 calc GR . . .
H42C H 0.979798 0.614256 -0.057997 0.080 Uiso 1 1 calc GR . . .
C43 C 1.1657(5) 0.9648(5) 0.0194(2) 0.0406(15) Uani 1 1 d . . . .
H43 H 1.215436 0.946688 0.009184 0.049 Uiso 0.640(17) 1 calc R P B 1
H43A H 1.197688 0.958306 -0.004477 0.049 Uiso 0.360(17) 1 calc R P B 2
C44A C 1.1426(10) 1.0342(11) -0.0090(7) 0.066(3) Uani 0.640(17) 1 d . P B 1
H44A H 1.201519 1.087032 -0.007858 0.099 Uiso 0.640(17) 1 calc R P B 1
H44B H 1.117053 1.007213 -0.038472 0.099 Uiso 0.640(17) 1 calc R P B 1
H44C H 1.094589 1.052756 0.001138 0.099 Uiso 0.640(17) 1 calc R P B 1
C45A C 1.2130(11) 1.0223(11) 0.0669(6) 0.066(3) Uani 0.640(17) 1 d . P B 1
H45A H 1.230383 0.983025 0.087542 0.099 Uiso 0.640(17) 1 calc R P B 1
H45B H 1.270782 1.074137 0.065023 0.099 Uiso 0.640(17) 1 calc R P B 1
H45C H 1.165803 1.043573 0.076063 0.099 Uiso 0.640(17) 1 calc R P B 1
C44B C 1.1400(19) 1.0465(19) 0.0161(12) 0.066(3) Uani 0.360(17) 1 d . P B 2
H44D H 1.198251 1.099720 0.016726 0.099 Uiso 0.360(17) 1 calc R P B 2
H44E H 1.093978 1.040573 -0.010635 0.099 Uiso 0.360(17) 1 calc R P B 2
H44F H 1.110891 1.053323 0.040221 0.099 Uiso 0.360(17) 1 calc R P B 2
C45B C 1.2399(19) 0.987(2) 0.0632(10) 0.066(3) Uani 0.360(17) 1 d . P B 2
H45D H 1.262446 0.937302 0.068909 0.099 Uiso 0.360(17) 1 calc R P B 2
H45E H 1.294877 1.042531 0.061919 0.099 Uiso 0.360(17) 1 calc R P B 2
H45F H 1.208542 0.996741 0.086067 0.099 Uiso 0.360(17) 1 calc R P B 2
C46 C 0.9060(5) 0.7658(5) 0.0964(2) 0.0404(15) Uani 1 1 d . . . .
H46 H 0.853497 0.704863 0.091268 0.048 Uiso 1 1 calc R . . .
C47 C 0.9833(5) 0.7612(6) 0.1348(2) 0.0481(17) Uani 1 1 d . . . .
H47A H 1.016524 0.723156 0.126029 0.072 Uiso 1 1 calc GR . . .
H47B H 0.952054 0.735309 0.158237 0.072 Uiso 1 1 calc GR . . .
H47C H 1.030134 0.822080 0.144361 0.072 Uiso 1 1 calc GR . . .
C48 C 0.8600(6) 0.8328(7) 0.1054(3) 0.062(2) Uani 1 1 d . . . .
H48A H 0.908325 0.894071 0.109074 0.093 Uiso 1 1 calc GR . . .
H48B H 0.834596 0.819489 0.131550 0.093 Uiso 1 1 calc GR . . .
H48C H 0.807248 0.828145 0.081506 0.093 Uiso 1 1 calc GR . . .
Ag4 Ag 0.96431(3) 0.87412(4) 0.45398(2) 0.03944(12) Uani 1 1 d . . . .
Ag5 Ag 0.91194(4) 1.03657(4) 0.44224(2) 0.04405(12) Uani 1 1 d . . . .
Ag6 Ag 1.14085(4) 1.04472(4) 0.47709(2) 0.04082(12) Uani 1 1 d . . . .
S7 S 0.98809(10) 0.87393(12) 0.37759(5) 0.0352(3) Uani 1 1 d . . . .
S8 S 1.05526(11) 1.07677(12) 0.40549(5) 0.0367(3) Uani 1 1 d . . . .
S9 S 0.79594(10) 0.81528(12) 0.47013(5) 0.0350(3) Uani 1 1 d . . . .
S10 S 0.74609(13) 0.93467(15) 0.40140(5) 0.0477(4) Uani 1 1 d . . . .
S11 S 1.07715(10) 0.82982(11) 0.51055(4) 0.0336(3) Uani 1 1 d . . . .
S12 S 1.24935(11) 0.95215(11) 0.47468(5) 0.0359(3) Uani 1 1 d . . . .
C49 C 1.0332(4) 0.9846(5) 0.36953(19) 0.0361(14) Uani 1 1 d . . . .
C50 C 1.0604(5) 1.0115(5) 0.32671(19) 0.0386(14) Uani 1 1 d . . . .
C51 C 0.9890(5) 1.0212(5) 0.2922(2) 0.0376(14) Uani 1 1 d . . . .
C52 C 1.0164(5) 1.0516(5) 0.2542(2) 0.0466(16) Uani 1 1 d . . . .
H52 H 0.968711 1.055421 0.231198 0.056 Uiso 1 1 calc R . . .
C53 C 1.1114(6) 1.0766(6) 0.2487(2) 0.058(2) Uani 1 1 d . . . .
C54 C 1.1806(6) 1.0626(8) 0.2823(2) 0.073(3) Uani 1 1 d . . . .
H54 H 1.244539 1.075644 0.278451 0.088 Uiso 1 1 calc R . . .
C55 C 1.1558(5) 1.0298(6) 0.3210(2) 0.053(2) Uani 1 1 d . . . .
C56 C 0.8840(5) 1.0011(5) 0.2967(2) 0.0429(15) Uani 1 1 d . . . .
H56 H 0.872943 0.964146 0.321522 0.051 Uiso 1 1 calc R . . .
C57 C 0.8654(8) 1.0890(7) 0.3061(3) 0.072(3) Uani 1 1 d . . . .
H57A H 0.915046 1.125910 0.330083 0.109 Uiso 1 1 calc GR . . .
H57B H 0.801833 1.073271 0.313422 0.109 Uiso 1 1 calc GR . . .
H57C H 0.867540 1.123019 0.280845 0.109 Uiso 1 1 calc GR . . .
C58 C 0.8087(5) 0.9447(6) 0.2563(2) 0.0491(17) Uani 1 1 d . . . .
H58A H 0.815185 0.980696 0.231667 0.074 Uiso 1 1 calc GR . . .
H58B H 0.743447 0.928802 0.261615 0.074 Uiso 1 1 calc GR . . .
H58C H 0.820726 0.889470 0.250369 0.074 Uiso 1 1 calc GR . . .
C59 C 1.1357(7) 1.1137(8) 0.2055(3) 0.080(3) Uani 1 1 d . . . .
H59 H 1.092700 1.148360 0.196295 0.096 Uiso 1 1 calc R . . .
C60 C 1.1070(7) 1.0373(7) 0.1711(3) 0.065(2) Uani 1 1 d . . . .
H60A H 1.144550 0.998785 0.179158 0.098 Uiso 1 1 calc GR . . .
H60B H 1.119712 1.062150 0.144088 0.098 Uiso 1 1 calc GR . . .
H60C H 1.038209 1.001411 0.167765 0.098 Uiso 1 1 calc GR . . .
C61 C 1.2368(7) 1.1798(8) 0.2090(3) 0.075(3) Uani 1 1 d . . . .
H61A H 1.247192 1.232588 0.228156 0.112 Uiso 1 1 calc GR . . .
H61B H 1.246385 1.198931 0.180740 0.112 Uiso 1 1 calc GR . . .
H61C H 1.282624 1.151073 0.220446 0.112 Uiso 1 1 calc GR . . .
C62A C 1.2360(15) 1.010(2) 0.3555(7) 0.049(5) Uani 0.65(4) 1 d . P C 1
H62A H 1.202006 0.979298 0.378005 0.058 Uiso 0.65(4) 1 calc R P C 1
C63A C 1.2832(14) 0.950(2) 0.3411(6) 0.070(5) Uani 0.65(4) 1 d . P C 1
H63A H 1.233625 0.892847 0.327505 0.105 Uiso 0.65(4) 1 calc R P C 1
H63B H 1.322410 0.979314 0.320630 0.105 Uiso 0.65(4) 1 calc R P C 1
H63C H 1.324470 0.937556 0.365797 0.105 Uiso 0.65(4) 1 calc R P C 1
C64A C 1.3094(13) 1.103(2) 0.3774(7) 0.070(5) Uani 0.65(4) 1 d . P C 1
H64A H 1.274689 1.139226 0.386117 0.105 Uiso 0.65(4) 1 calc R P C 1
H64B H 1.350986 1.092439 0.402644 0.105 Uiso 0.65(4) 1 calc R P C 1
H64C H 1.348927 1.134197 0.357477 0.105 Uiso 0.65(4) 1 calc R P C 1
C62B C 1.234(3) 1.041(4) 0.3630(15) 0.049(5) Uani 0.35(4) 1 d . P C 2
H62B H 1.203145 1.012520 0.386900 0.058 Uiso 0.35(4) 1 calc R P C 2
C63B C 1.299(3) 0.985(4) 0.3481(13) 0.070(5) Uani 0.35(4) 1 d . P C 2
H63D H 1.257285 0.922523 0.338977 0.105 Uiso 0.35(4) 1 calc R P C 2
H63E H 1.327125 1.013710 0.324361 0.105 Uiso 0.35(4) 1 calc R P C 2
H63F H 1.350193 0.987421 0.372124 0.105 Uiso 0.35(4) 1 calc R P C 2
C64B C 1.305(3) 1.140(4) 0.3770(13) 0.070(5) Uani 0.35(4) 1 d . P C 2
H64D H 1.351351 1.140837 0.403078 0.105 Uiso 0.35(4) 1 calc R P C 2
H64E H 1.340538 1.163178 0.354262 0.105 Uiso 0.35(4) 1 calc R P C 2
H64F H 1.269208 1.177869 0.382243 0.105 Uiso 0.35(4) 1 calc R P C 2
C65 C 0.7229(4) 0.8392(6) 0.4260(2) 0.0425(17) Uani 1 1 d . . . .
C66 C 0.6272(5) 0.7589(6) 0.4101(2) 0.0461(17) Uani 1 1 d . . . .
C67 C 0.5459(5) 0.7518(7) 0.4276(3) 0.062(2) Uani 1 1 d . . . .
C68 C 0.4604(5) 0.6748(8) 0.4133(3) 0.076(3) Uani 1 1 d . . . .
H68 H 0.404568 0.669975 0.423948 0.091 Uiso 1 1 calc R . . .
C69 C 0.4552(5) 0.6063(7) 0.3844(3) 0.065(2) Uani 1 1 d . . . .
C70 C 0.5376(5) 0.6160(6) 0.3668(3) 0.054(2) Uani 1 1 d . . . .
H70 H 0.534160 0.570727 0.346238 0.065 Uiso 1 1 calc R . . .
C71 C 0.6238(5) 0.6907(6) 0.3790(2) 0.0466(17) Uani 1 1 d . . . .
C72A C 0.5495(15) 0.8348(18) 0.4563(7) 0.047(5) Uani 0.59(3) 1 d . P D 1
H72A H 0.610002 0.886713 0.455253 0.056 Uiso 0.59(3) 1 calc R P D 1
C73A C 0.5557(15) 0.8055(17) 0.5024(7) 0.064(4) Uani 0.59(3) 1 d . P D 1
H73A H 0.610600 0.785784 0.510023 0.097 Uiso 0.59(3) 1 calc R P D 1
H73B H 0.564244 0.856568 0.522210 0.097 Uiso 0.59(3) 1 calc R P D 1
H73C H 0.496157 0.755553 0.504090 0.097 Uiso 0.59(3) 1 calc R P D 1
C74A C 0.4620(16) 0.8665(18) 0.4435(7) 0.064(4) Uani 0.59(3) 1 d . P D 1
H74A H 0.458804 0.884833 0.414326 0.097 Uiso 0.59(3) 1 calc R P D 1
H74B H 0.402185 0.816780 0.444998 0.097 Uiso 0.59(3) 1 calc R P D 1
H74C H 0.470272 0.917796 0.463118 0.097 Uiso 0.59(3) 1 calc R P D 1
C72B C 0.548(2) 0.806(3) 0.4684(10) 0.047(5) Uani 0.41(3) 1 d . P D 2
H72B H 0.608918 0.859567 0.472047 0.056 Uiso 0.41(3) 1 calc R P D 2
C73B C 0.552(2) 0.767(3) 0.5134(9) 0.064(4) Uani 0.41(3) 1 d . P D 2
H73D H 0.602582 0.742188 0.518701 0.097 Uiso 0.41(3) 1 calc R P D 2
H73E H 0.565170 0.816141 0.535508 0.097 Uiso 0.41(3) 1 calc R P D 2
H73F H 0.489487 0.720057 0.514044 0.097 Uiso 0.41(3) 1 calc R P D 2
C74B C 0.468(2) 0.847(2) 0.4585(10) 0.064(4) Uani 0.41(3) 1 d . P D 2
H74D H 0.468231 0.881385 0.484074 0.097 Uiso 0.41(3) 1 calc R P D 2
H74E H 0.480318 0.886783 0.435516 0.097 Uiso 0.41(3) 1 calc R P D 2
H74F H 0.405153 0.798122 0.449551 0.097 Uiso 0.41(3) 1 calc R P D 2
C75 C 0.3619(7) 0.5246(10) 0.3701(4) 0.088(4) Uani 1 1 d . . . .
H75 H 0.309377 0.544408 0.376106 0.106 Uiso 0.760(18) 1 calc R P E 1
H75A H 0.363074 0.501978 0.341034 0.106 Uiso 0.240(18) 1 calc R P E 2
C76 C 0.3618(8) 0.4474(10) 0.3993(6) 0.117(6) Uani 1 1 d . . . .
H76A H 0.413651 0.426418 0.395668 0.175 Uiso 1 1 calc GR . . .
H76B H 0.299714 0.397277 0.391475 0.175 Uiso 1 1 calc GR . . .
H76C H 0.372029 0.469850 0.429094 0.175 Uiso 1 1 calc GR . . .
C77A C 0.3375(11) 0.5006(13) 0.3172(5) 0.099(6) Uani 0.760(18) 1 d . P E 1
H77A H 0.277573 0.448128 0.308833 0.148 Uiso 0.760(18) 1 calc R P E 1
H77B H 0.330352 0.552559 0.302843 0.148 Uiso 0.760(18) 1 calc R P E 1
H77C H 0.390441 0.487055 0.308840 0.148 Uiso 0.760(18) 1 calc R P E 1
C77B C 0.2731(15) 0.5179(14) 0.3693(9) 0.028(6) Uani 0.240(18) 1 d . P E 2
H77D H 0.229248 0.456502 0.358537 0.041 Uiso 0.240(18) 1 calc R P E 2
H77E H 0.266017 0.531065 0.398234 0.041 Uiso 0.240(18) 1 calc R P E 2
H77F H 0.257438 0.561081 0.350637 0.041 Uiso 0.240(18) 1 calc R P E 2
C78 C 0.7105(5) 0.7036(6) 0.3572(2) 0.0470(17) Uani 1 1 d . . . .
H78 H 0.769370 0.745906 0.376874 0.056 Uiso 1 1 calc R . . .
C79 C 0.6975(7) 0.7499(7) 0.3153(3) 0.059(2) Uani 1 1 d . . . .
H79A H 0.641925 0.709137 0.294732 0.089 Uiso 1 1 calc GR . . .
H79B H 0.755631 0.764046 0.303370 0.089 Uiso 1 1 calc GR . . .
H79C H 0.686884 0.805743 0.321411 0.089 Uiso 1 1 calc GR . . .
C80 C 0.7290(6) 0.6168(6) 0.3486(2) 0.054(2) Uani 1 1 d . . . .
H80A H 0.739112 0.589478 0.375424 0.081 Uiso 1 1 calc GR . . .
H80B H 0.786508 0.631147 0.336169 0.081 Uiso 1 1 calc GR . . .
H80C H 0.673334 0.574360 0.328659 0.081 Uiso 1 1 calc GR . . .
C81 C 1.1867(4) 0.8555(5) 0.49254(18) 0.0336(13) Uani 1 1 d . . . .
C82 C 1.2207(4) 0.7754(4) 0.49574(19) 0.0307(12) Uani 1 1 d . . . .
C83 C 1.1889(5) 0.7091(5) 0.46036(19) 0.0369(13) Uani 1 1 d . . . .
C84 C 1.2134(6) 0.6300(5) 0.4659(2) 0.0464(16) Uani 1 1 d . . . .
H84 H 1.191579 0.584460 0.442875 0.056 Uiso 1 1 calc R . . .
C85 C 1.2696(6) 0.6174(5) 0.5047(2) 0.0504(18) Uani 1 1 d . . . .
C86 C 1.3021(5) 0.6877(5) 0.5380(2) 0.0448(16) Uani 1 1 d . . . .
H86 H 1.341545 0.681858 0.563687 0.054 Uiso 1 1 calc R . . .
C87 C 1.2786(4) 0.7660(5) 0.53471(19) 0.0344(13) Uani 1 1 d . . . .
C88 C 1.1266(5) 0.7172(5) 0.4176(2) 0.0428(15) Uani 1 1 d . . . .
H88 H 1.126880 0.780226 0.418368 0.051 Uiso 1 1 calc R . . .
C89 C 1.0220(6) 0.6541(7) 0.4125(3) 0.069(3) Uani 1 1 d . . . .
H89A H 1.017765 0.591427 0.408602 0.103 Uiso 1 1 calc GR . . .
H89B H 0.982857 0.667946 0.387503 0.103 Uiso 1 1 calc GR . . .
H89C H 0.998039 0.662300 0.438018 0.103 Uiso 1 1 calc GR . . .
C90 C 1.1689(8) 0.7040(8) 0.3784(2) 0.075(3) Uani 1 1 d . . . .
H90A H 1.235307 0.746965 0.382046 0.112 Uiso 1 1 calc GR . . .
H90B H 1.129796 0.714498 0.352444 0.112 Uiso 1 1 calc GR . . .
H90C H 1.168338 0.642301 0.375983 0.112 Uiso 1 1 calc GR . . .
C91A C 1.3038(14) 0.535(2) 0.5105(9) 0.050(5) Uani 0.538(13) 1 d . P F 1
H91A H 1.279554 0.497757 0.482404 0.061 Uiso 0.538(13) 1 calc R P F 1
C92A C 1.4126(14) 0.5578(13) 0.5210(6) 0.062(3) Uani 0.538(13) 1 d . P F 1
H92A H 1.441834 0.594510 0.499377 0.093 Uiso 0.538(13) 1 calc R P F 1
H92B H 1.439552 0.591666 0.549077 0.093 Uiso 0.538(13) 1 calc R P F 1
H92C H 1.426182 0.501930 0.521315 0.093 Uiso 0.538(13) 1 calc R P F 1
C93A C 1.2501(15) 0.4784(12) 0.5414(6) 0.062(3) Uani 0.538(13) 1 d . P F 1
H93A H 1.181163 0.466889 0.532340 0.093 Uiso 0.538(13) 1 calc R P F 1
H93B H 1.260436 0.420949 0.542141 0.093 Uiso 0.538(13) 1 calc R P F 1
H93C H 1.273807 0.510685 0.569903 0.093 Uiso 0.538(13) 1 calc R P F 1
C91B C 1.2632(17) 0.519(3) 0.5100(12) 0.050(5) Uani 0.462(13) 1 d . P F 2
H91B H 1.249775 0.488178 0.480840 0.061 Uiso 0.462(13) 1 calc R P F 2
C92B C 1.3722(17) 0.5235(15) 0.5352(7) 0.062(3) Uani 0.462(13) 1 d . P F 2
H92D H 1.421236 0.561291 0.520462 0.093 Uiso 0.462(13) 1 calc R P F 2
H92E H 1.385214 0.549480 0.564645 0.093 Uiso 0.462(13) 1 calc R P F 2
H92F H 1.373844 0.462486 0.535315 0.093 Uiso 0.462(13) 1 calc R P F 2
C93B C 1.1890(17) 0.4593(14) 0.5343(7) 0.062(3) Uani 0.462(13) 1 d . P F 2
H93D H 1.193325 0.399278 0.535030 0.093 Uiso 0.462(13) 1 calc R P F 2
H93E H 1.202361 0.486655 0.563437 0.093 Uiso 0.462(13) 1 calc R P F 2
H93F H 1.124102 0.453974 0.519761 0.093 Uiso 0.462(13) 1 calc R P F 2
C94 C 1.3131(5) 0.8389(5) 0.5734(2) 0.0367(13) Uani 1 1 d . . . .
H94 H 1.290896 0.889159 0.564157 0.044 Uiso 1 1 calc R . . .
C95 C 1.4248(5) 0.8791(6) 0.5863(2) 0.0469(17) Uani 1 1 d . . . .
H95A H 1.449371 0.830450 0.592912 0.070 Uiso 1 1 calc GR . . .
H95B H 1.444420 0.922333 0.611417 0.070 Uiso 1 1 calc GR . . .
H95C H 1.451201 0.909964 0.562610 0.070 Uiso 1 1 calc GR . . .
C96 C 1.2678(5) 0.8015(6) 0.6121(2) 0.0461(17) Uani 1 1 d . . . .
H96A H 1.197539 0.782954 0.604035 0.069 Uiso 1 1 calc GR . . .
H96B H 1.292406 0.848636 0.635866 0.069 Uiso 1 1 calc GR . . .
H96C H 1.284758 0.749446 0.620837 0.069 Uiso 1 1 calc GR . . .

loop_
_atom_site_aniso_label
_atom_site_aniso_U_11
_atom_site_aniso_U_22
_atom_site_aniso_U_33
_atom_site_aniso_U_23
_atom_site_aniso_U_13
_atom_site_aniso_U_12
Ag1 0.01799(18) 0.0479(3) 0.0291(2) 0.00524(17) -0.00086(14) 0.00690(17)
Ag2 0.01813(19) 0.0504(3) 0.0318(2) 0.00999(18) 0.00598(15) 0.00976(17)
Ag3 0.0243(2) 0.0455(3) 0.02329(19) 0.00457(16) 0.00226(15) 0.00402(18)
S1 0.0261(7) 0.0570(10) 0.0301(7) 0.0073(6) 0.0062(5) 0.0129(7)
S2 0.0192(6) 0.0538(9) 0.0255(6) 0.0023(6) 0.0045(5) 0.0109(6)
S3 0.0225(6) 0.0528(9) 0.0261(6) 0.0107(6) 0.0027(5) 0.0109(6)
S4 0.0238(7) 0.0550(9) 0.0285(7) 0.0083(6) 0.0035(5) 0.0086(6)
S5 0.0157(6) 0.0436(8) 0.0313(7) 0.0070(6) 0.0030(5) 0.0058(5)
S6 0.0199(6) 0.0438(8) 0.0344(7) 0.0080(6) 0.0017(5) 0.0064(6)
C1 0.012(2) 0.072(5) 0.023(3) 0.006(3) -0.0007(19) 0.010(3)
C2 0.023(3) 0.057(4) 0.025(3) 0.006(3) 0.003(2) 0.013(3)
C3 0.022(3) 0.061(4) 0.028(3) -0.001(3) 0.002(2) 0.011(3)
C4 0.026(3) 0.064(4) 0.026(3) -0.004(3) -0.002(2) 0.014(3)
C5 0.029(3) 0.045(4) 0.032(3) 0.002(3) 0.007(2) 0.008(3)
C6 0.013(2) 0.052(4) 0.037(3) 0.006(3) 0.002(2) 0.006(2)
C7 0.016(3) 0.055(4) 0.025(3) 0.001(3) 0.003(2) 0.006(3)
C8 0.029(3) 0.086(6) 0.035(3) -0.021(3) -0.007(3) 0.027(4)
C9 0.026(4) 0.112(8) 0.061(5) -0.008(5) 0.009(3) 0.018(4)
C10 0.041(4) 0.106(7) 0.046(4) -0.008(4) -0.015(3) 0.036(5)
C11 0.031(3) 0.057(4) 0.047(4) -0.008(3) -0.001(3) 0.017(3)
C12 0.044(5) 0.068(6) 0.104(8) -0.027(6) 0.005(5) 0.008(4)
C13 0.067(5) 0.097(7) 0.041(4) 0.004(4) 0.015(4) 0.052(5)
C14 0.020(3) 0.059(4) 0.030(3) -0.005(3) -0.003(2) 0.012(3)
C15 0.017(3) 0.072(5) 0.044(4) -0.008(3) 0.004(2) 0.004(3)
C16 0.038(4) 0.080(5) 0.034(3) 0.005(3) -0.003(3) 0.027(4)
C17 0.019(3) 0.071(5) 0.023(3) 0.012(3) 0.006(2) 0.013(3)
C18 0.023(3) 0.056(4) 0.020(3) 0.009(2) 0.002(2) 0.011(3)
C19 0.032(3) 0.083(5) 0.023(3) 0.018(3) 0.010(2) 0.025(3)
C20 0.035(4) 0.089(6) 0.031(3) 0.016(3) 0.005(3) 0.031(4)
C21 0.041(4) 0.062(5) 0.029(3) 0.007(3) -0.001(3) 0.020(3)
C22 0.032(3) 0.059(4) 0.027(3) 0.005(3) 0.005(2) 0.013(3)
C23 0.023(3) 0.044(3) 0.025(3) 0.003(2) 0.004(2) 0.005(2)
C24 0.041(4) 0.139(9) 0.036(4) 0.042(5) 0.018(3) 0.047(5)
C25 0.058(5) 0.153(11) 0.040(4) -0.004(5) 0.006(4) 0.053(7)
C26 0.037(4) 0.111(8) 0.074(6) 0.043(5) 0.031(4) 0.038(5)
C27 0.060(5) 0.092(6) 0.025(3) 0.012(3) 0.004(3) 0.035(5)
C28 0.091(6) 0.076(5) 0.038(3) 0.009(3) -0.009(3) 0.038(5)
C29A 0.091(6) 0.076(5) 0.038(3) 0.009(3) -0.009(3) 0.038(5)
C29B 0.091(6) 0.076(5) 0.038(3) 0.009(3) -0.009(3) 0.038(5)
C30 0.025(3) 0.061(4) 0.031(3) 0.014(3) 0.007(2) 0.011(3)
C31 0.034(4) 0.091(6) 0.061(5) 0.011(4) 0.018(3) 0.030(4)
C32 0.027(4) 0.080(6) 0.075(6) 0.022(5) 0.015(4) 0.010(4)
C33 0.024(3) 0.049(4) 0.020(2) 0.003(2) 0.003(2) 0.009(3)
C34 0.020(3) 0.042(3) 0.028(3) 0.008(2) 0.004(2) 0.010(2)
C35 0.019(3) 0.046(3) 0.033(3) 0.011(3) 0.004(2) 0.011(2)
C36 0.024(3) 0.045(4) 0.040(3) 0.016(3) 0.009(2) 0.012(3)
C37 0.015(3) 0.043(4) 0.051(4) 0.013(3) 0.003(2) 0.007(2)
C38 0.017(3) 0.045(4) 0.042(3) 0.005(3) 0.002(2) 0.007(3)
C39 0.018(3) 0.046(4) 0.038(3) 0.009(3) 0.005(2) 0.006(3)
C40 0.026(3) 0.047(4) 0.032(3) 0.010(3) -0.001(2) 0.005(3)
C41 0.056(5) 0.077(6) 0.036(4) 0.011(4) -0.007(3) 0.026(4)
C42 0.040(4) 0.074(5) 0.046(4) -0.003(4) 0.006(3) 0.022(4)
C43 0.022(3) 0.048(4) 0.050(4) 0.011(3) 0.011(3) 0.010(3)
C44A 0.036(4) 0.054(5) 0.088(7) 0.016(6) -0.001(5) 0.000(3)
C45A 0.036(4) 0.054(5) 0.088(7) 0.016(6) -0.001(5) 0.000(3)
C44B 0.036(4) 0.054(5) 0.088(7) 0.016(6) -0.001(5) 0.000(3)
C45B 0.036(4) 0.054(5) 0.088(7) 0.016(6) -0.001(5) 0.000(3)
C46 0.027(3) 0.045(4) 0.036(3) -0.002(3) 0.005(2) -0.002(3)
C47 0.038(4) 0.062(5) 0.034(3) 0.009(3) 0.007(3) 0.005(3)
C48 0.034(4) 0.094(7) 0.053(4) 0.006(4) 0.016(3) 0.014(4)
Ag4 0.01923(19) 0.0678(3) 0.0338(2) 0.0176(2) 0.00714(16) 0.0175(2)
Ag5 0.0349(2) 0.0653(3) 0.0368(2) -0.0011(2) 0.01053(19) 0.0226(2)
Ag6 0.0399(2) 0.0538(3) 0.0275(2) -0.00232(19) -0.00316(17) 0.0206(2)
S7 0.0253(7) 0.0514(9) 0.0284(6) 0.0083(6) 0.0066(5) 0.0126(6)
S8 0.0280(7) 0.0512(9) 0.0289(7) 0.0013(6) 0.0021(5) 0.0140(6)
S9 0.0178(6) 0.0533(9) 0.0289(7) -0.0031(6) 0.0033(5) 0.0077(6)
S10 0.0349(8) 0.0736(12) 0.0357(8) -0.0019(8) -0.0028(6) 0.0264(8)
S11 0.0205(6) 0.0540(9) 0.0281(6) 0.0063(6) 0.0048(5) 0.0158(6)
S12 0.0241(7) 0.0479(9) 0.0344(7) 0.0032(6) 0.0068(5) 0.0113(6)
C49 0.018(3) 0.066(4) 0.030(3) 0.011(3) 0.005(2) 0.022(3)
C50 0.033(3) 0.052(4) 0.023(3) 0.003(3) 0.004(2) 0.006(3)
C51 0.033(3) 0.051(4) 0.030(3) 0.010(3) 0.007(2) 0.015(3)
C52 0.038(4) 0.054(4) 0.037(3) 0.011(3) 0.004(3) 0.005(3)
C53 0.042(4) 0.073(5) 0.032(3) 0.010(3) 0.005(3) -0.009(4)
C54 0.032(4) 0.120(8) 0.035(4) 0.013(4) 0.008(3) -0.012(4)
C55 0.026(3) 0.088(6) 0.032(3) 0.006(3) 0.005(3) 0.005(3)
C56 0.036(3) 0.062(4) 0.038(3) 0.015(3) 0.006(3) 0.027(3)
C57 0.079(6) 0.096(7) 0.049(5) -0.013(5) -0.013(4) 0.055(6)
C58 0.037(4) 0.069(5) 0.044(4) 0.007(3) 0.003(3) 0.024(4)
C59 0.052(5) 0.108(8) 0.045(4) 0.030(5) 0.004(4) -0.010(5)
C60 0.073(6) 0.073(6) 0.049(4) 0.009(4) 0.030(4) 0.017(5)
C61 0.053(5) 0.106(8) 0.054(5) 0.029(5) 0.014(4) 0.013(5)
C62A 0.017(3) 0.098(18) 0.025(8) -0.001(8) 0.007(5) 0.014(8)
C63A 0.034(4) 0.112(17) 0.049(4) -0.007(7) -0.002(3) 0.015(7)
C64A 0.034(4) 0.112(17) 0.049(4) -0.007(7) -0.002(3) 0.015(7)
C62B 0.017(3) 0.098(18) 0.025(8) -0.001(8) 0.007(5) 0.014(8)
C63B 0.034(4) 0.112(17) 0.049(4) -0.007(7) -0.002(3) 0.015(7)
C64B 0.034(4) 0.112(17) 0.049(4) -0.007(7) -0.002(3) 0.015(7)
C65 0.020(3) 0.080(5) 0.029(3) -0.013(3) 0.001(2) 0.023(3)
C66 0.020(3) 0.073(5) 0.039(3) -0.009(3) 0.000(2) 0.013(3)
C67 0.020(3) 0.104(7) 0.051(4) -0.028(4) 0.003(3) 0.013(4)
C68 0.020(3) 0.119(8) 0.073(6) -0.028(6) 0.007(3) 0.008(4)
C69 0.024(3) 0.087(6) 0.067(5) -0.023(5) 0.000(3) 0.004(4)
C70 0.032(4) 0.075(5) 0.046(4) -0.018(4) -0.005(3) 0.016(4)
C71 0.032(3) 0.074(5) 0.035(3) -0.005(3) -0.001(3) 0.024(3)
C72A 0.021(4) 0.071(15) 0.039(12) -0.006(7) 0.014(7) 0.001(8)
C73A 0.045(4) 0.096(10) 0.053(8) -0.007(7) 0.008(6) 0.029(6)
C74A 0.045(4) 0.096(10) 0.053(8) -0.007(7) 0.008(6) 0.029(6)
C72B 0.021(4) 0.071(15) 0.039(12) -0.006(7) 0.014(7) 0.001(8)
C73B 0.045(4) 0.096(10) 0.053(8) -0.007(7) 0.008(6) 0.029(6)
C74B 0.045(4) 0.096(10) 0.053(8) -0.007(7) 0.008(6) 0.029(6)
C75 0.039(5) 0.112(10) 0.087(7) -0.033(7) 0.008(5) 0.000(5)
C76 0.043(6) 0.107(10) 0.177(15) -0.071(11) 0.018(7) 0.006(6)
C77A 0.067(9) 0.125(14) 0.063(8) -0.007(8) -0.018(7) 0.000(9)
C77B 0.015(11) 0.014(10) 0.055(15) 0.000(9) 0.010(9) 0.004(8)
C78 0.029(3) 0.080(5) 0.030(3) -0.007(3) 0.000(2) 0.019(3)
C79 0.063(5) 0.078(6) 0.039(4) 0.002(4) 0.002(3) 0.033(5)
C80 0.044(4) 0.089(6) 0.041(4) 0.008(4) 0.014(3) 0.036(4)
C81 0.026(3) 0.049(4) 0.024(3) 0.000(2) -0.001(2) 0.015(3)
C82 0.024(3) 0.040(3) 0.030(3) 0.003(2) 0.010(2) 0.012(2)
C83 0.032(3) 0.052(4) 0.024(3) 0.001(3) 0.001(2) 0.015(3)
C84 0.051(4) 0.056(4) 0.032(3) 0.001(3) 0.000(3) 0.022(3)
C85 0.070(5) 0.053(4) 0.036(3) 0.002(3) 0.003(3) 0.036(4)
C86 0.047(4) 0.065(5) 0.032(3) 0.004(3) 0.002(3) 0.035(4)
C87 0.024(3) 0.052(4) 0.027(3) 0.001(3) 0.004(2) 0.014(3)
C88 0.041(4) 0.054(4) 0.029(3) 0.001(3) -0.006(3) 0.020(3)
C89 0.052(5) 0.067(6) 0.061(5) 0.018(4) -0.020(4) 0.006(4)
C90 0.093(7) 0.117(8) 0.027(4) 0.012(4) 0.010(4) 0.055(7)
C91A 0.055(14) 0.072(12) 0.036(4) 0.003(6) -0.006(12) 0.045(15)
C92A 0.075(8) 0.064(6) 0.064(6) 0.017(4) 0.010(5) 0.048(6)
C93A 0.075(8) 0.064(6) 0.064(6) 0.017(4) 0.010(5) 0.048(6)
C91B 0.055(14) 0.072(12) 0.036(4) 0.003(6) -0.006(12) 0.045(15)
C92B 0.075(8) 0.064(6) 0.064(6) 0.017(4) 0.010(5) 0.048(6)
C93B 0.075(8) 0.064(6) 0.064(6) 0.017(4) 0.010(5) 0.048(6)
C94 0.029(3) 0.051(4) 0.031(3) -0.002(3) 0.000(2) 0.019(3)
C95 0.033(3) 0.070(5) 0.035(3) -0.005(3) 0.002(3) 0.018(3)
C96 0.037(3) 0.071(5) 0.031(3) -0.004(3) 0.007(3) 0.020(3)

loop_
_atom_type_symbol
_atom_type_description
_atom_type_scat_dispersion_real
_atom_type_scat_dispersion_imag
_atom_type_scat_source
C C 0.0181 0.0091 'International Tables Vol C Tables 4.2.6.8 and 6.1.1.4'
H H 0.0000 0.0000 'International Tables Vol C Tables 4.2.6.8 and 6.1.1.4'
Ag Ag 0.1306 4.2820 'International Tables Vol C Tables 4.2.6.8 and 6.1.1.4'
S S 0.3331 0.5567 'International Tables Vol C Tables 4.2.6.8 and 6.1.1.4'

loop_
_exptl_crystal_face_index_h
_exptl_crystal_face_index_k
_exptl_crystal_face_index_l
_exptl_crystal_face_perp_dist
0 1 0 0.0282
0 0 1 0.0219
0 0 -1 0.0219
1 0 0 0.1528
-1 0 0 0.1528
0 -1 0 0.0282

loop_
_geom_angle_atom_site_label_1
_geom_angle_atom_site_label_2
_geom_angle_atom_site_label_3
_geom_angle
_geom_angle_site_symmetry_1
_geom_angle_site_symmetry_3
Ag2 Ag1 Ag2 89.428(17) . 2_665
Ag2 Ag1 Ag3 56.566(14) . .
Ag2 Ag1 Ag3 60.311(13) 2_665 .
Ag2 Ag1 Ag3 65.957(15) . 2_665
Ag3 Ag1 Ag2 57.309(14) 2_665 2_665
Ag3 Ag1 Ag3 90.716(16) 2_665 .
S1 Ag1 Ag2 142.69(4) . 2_665
S1 Ag1 Ag2 88.61(4) . .
S1 Ag1 Ag3 88.23(4) . 2_665
S1 Ag1 Ag3 141.75(4) . .
S3 Ag1 Ag2 80.70(4) . .
S3 Ag1 Ag2 101.11(4) . 2_665
S3 Ag1 Ag3 49.64(3) . .
S3 Ag1 Ag3 138.91(4) . 2_665
S3 Ag1 S1 115.28(5) . .
S5 Ag1 Ag2 138.48(4) . .
S5 Ag1 Ag2 50.57(3) . 2_665
S5 Ag1 Ag3 101.98(4) . .
S5 Ag1 Ag3 80.81(4) . 2_665
S5 Ag1 S1 115.53(5) . .
S5 Ag1 S3 113.78(5) . .
Ag1 Ag2 Ag1 90.572(17) . 2_665
Ag1 Ag2 Ag3 57.036(13) . 2_665
Ag1 Ag2 Ag3 60.854(13) 2_665 2_665
Ag3 Ag2 Ag1 57.702(14) . 2_665
Ag3 Ag2 Ag1 66.518(16) . .
Ag3 Ag2 Ag3 91.287(17) . 2_665
S2 Ag2 Ag1 80.53(4) 2_665 .
S2 Ag2 Ag1 101.94(3) 2_665 2_665
S2 Ag2 Ag3 49.93(4) 2_665 2_665
S2 Ag2 Ag3 139.59(4) 2_665 .
S2 Ag2 S4 114.84(5) 2_665 .
S2 Ag2 S5 114.27(5) 2_665 2_665
S4 Ag2 Ag1 142.41(4) . 2_665
S4 Ag2 Ag1 88.14(4) . .
S4 Ag2 Ag3 87.76(4) . .
S4 Ag2 Ag3 141.86(4) . 2_665
S5 Ag2 Ag1 139.59(4) 2_665 .
S5 Ag2 Ag1 50.57(3) 2_665 2_665
S5 Ag2 Ag3 102.46(3) 2_665 2_665
S5 Ag2 Ag3 81.07(4) 2_665 .
S5 Ag2 S4 115.00(5) 2_665 .
Ag1 Ag3 Ag1 89.287(16) 2_665 .
Ag1 Ag3 Ag2 57.004(13) 2_665 2_665
Ag2 Ag3 Ag1 58.839(13) 2_665 .
Ag2 Ag3 Ag1 56.917(14) . .
Ag2 Ag3 Ag1 64.992(16) . 2_665
Ag2 Ag3 Ag2 88.714(17) . 2_665
S2 Ag3 Ag1 100.03(3) . .
S2 Ag3 Ag1 80.41(4) . 2_665
S2 Ag3 Ag2 49.75(3) . 2_665
S2 Ag3 Ag2 136.92(4) . .
S2 Ag3 S3 113.03(5) . .
S2 Ag3 S6 115.93(5) . .
S3 Ag3 Ag1 137.61(4) . 2_665
S3 Ag3 Ag1 49.73(3) . .
S3 Ag3 Ag2 80.99(4) . .
S3 Ag3 Ag2 99.90(3) . 2_665
S3 Ag3 S6 116.83(5) . .
S6 Ag3 Ag1 88.28(4) . 2_665
S6 Ag3 Ag1 142.96(4) . .
S6 Ag3 Ag2 88.96(4) . .
S6 Ag3 Ag2 142.32(4) . 2_665
C1 S1 Ag1 104.8(2) 2_665 .
Ag2 S2 Ag3 80.33(5) 2_665 .
C1 S2 Ag2 106.3(2) . 2_665
C1 S2 Ag3 105.4(2) . .
Ag3 S3 Ag1 80.63(4) . .
C17 S3 Ag1 105.5(2) . .
C17 S3 Ag3 105.0(2) . .
C17 S4 Ag2 106.6(2) . .
Ag2 S5 Ag1 78.86(4) 2_665 .
C33 S5 Ag1 106.0(2) 2_665 .
C33 S5 Ag2 105.9(2) 2_665 2_665
C33 S6 Ag3 105.6(2) . .
S1 C1 S2 129.3(4) 2_665 .
C2 C1 S1 118.6(4) . 2_665
C2 C1 S2 112.1(5) . .
C3 C2 C1 120.3(5) . .
C3 C2 C7 120.4(6) . .
C7 C2 C1 119.2(5) . .
C2 C3 C8 120.5(6) . .
C4 C3 C2 118.8(6) . .
C4 C3 C8 120.7(6) . .
C3 C4 H4 118.8 . .
C5 C4 C3 122.3(6) . .
C5 C4 H4 118.8 . .
C4 C5 C6 118.3(6) . .
C4 C5 C11 121.0(6) . .
C6 C5 C11 120.7(6) . .
C5 C6 H6 118.8 . .
C5 C6 C7 122.4(6) . .
C7 C6 H6 118.8 . .
C2 C7 C14 121.8(6) . .
C6 C7 C2 117.8(5) . .
C6 C7 C14 120.5(5) . .
C3 C8 H8 107.7 . .
C9 C8 C3 110.4(7) . .
C9 C8 H8 107.7 . .
C9 C8 C10 111.6(7) . .
C10 C8 C3 111.5(6) . .
C10 C8 H8 107.7 . .
C8 C9 H9A 109.5 . .
C8 C9 H9B 109.5 . .
C8 C9 H9C 109.5 . .
H9A C9 H9B 109.5 . .
H9A C9 H9C 109.5 . .
H9B C9 H9C 109.5 . .
C8 C10 H10A 109.5 . .
C8 C10 H10B 109.5 . .
C8 C10 H10C 109.5 . .
H10A C10 H10B 109.5 . .
H10A C10 H10C 109.5 . .
H10B C10 H10C 109.5 . .
C5 C11 H11 108.0 . .
C12 C11 C5 112.7(7) . .
C12 C11 H11 108.0 . .
C12 C11 C13 111.4(8) . .
C13 C11 C5 108.5(6) . .
C13 C11 H11 108.0 . .
C11 C12 H12A 109.5 . .
C11 C12 H12B 109.5 . .
C11 C12 H12C 109.5 . .
H12A C12 H12B 109.5 . .
H12A C12 H12C 109.5 . .
H12B C12 H12C 109.5 . .
C11 C13 H13A 109.5 . .
C11 C13 H13B 109.5 . .
C11 C13 H13C 109.5 . .
H13A C13 H13B 109.5 . .
H13A C13 H13C 109.5 . .
H13B C13 H13C 109.5 . .
C7 C14 H14 107.6 . .
C7 C14 C15 113.8(5) . .
C7 C14 C16 109.7(6) . .
C15 C14 H14 107.6 . .
C15 C14 C16 110.2(6) . .
C16 C14 H14 107.6 . .
C14 C15 H15A 109.5 . .
C14 C15 H15B 109.5 . .
C14 C15 H15C 109.5 . .
H15A C15 H15B 109.5 . .
H15A C15 H15C 109.5 . .
H15B C15 H15C 109.5 . .
C14 C16 H16A 109.5 . .
C14 C16 H16B 109.5 . .
C14 C16 H16C 109.5 . .
H16A C16 H16B 109.5 . .
H16A C16 H16C 109.5 . .
H16B C16 H16C 109.5 . .
S4 C17 S3 127.8(4) . .
C18 C17 S3 112.7(5) . .
C18 C17 S4 119.5(5) . .
C19 C18 C17 119.3(5) . .
C19 C18 C23 121.7(5) . .
C23 C18 C17 118.9(5) . .
C18 C19 C24 122.4(6) . .
C20 C19 C18 118.5(6) . .
C20 C19 C24 119.1(6) . .
C19 C20 H20 119.2 . .
C19 C20 C21 121.5(6) . .
C21 C20 H20 119.2 . .
C20 C21 C27 119.8(6) . .
C22 C21 C20 118.3(6) . .
C22 C21 C27 121.9(7) . .
C21 C22 H22 118.9 . .
C21 C22 C23 122.2(6) . .
C23 C22 H22 118.9 . .
C18 C23 C22 117.8(6) . .
C18 C23 C30 122.5(5) . .
C22 C23 C30 119.7(5) . .
C19 C24 H24 106.7 . .
C19 C24 C26 112.4(7) . .
C25 C24 C19 112.2(8) . .
C25 C24 H24 106.7 . .
C25 C24 C26 111.6(7) . .
C26 C24 H24 106.7 . .
C24 C25 H25A 109.5 . .
C24 C25 H25B 109.5 . .
C24 C25 H25C 109.5 . .
H25A C25 H25B 109.5 . .
H25A C25 H25C 109.5 . .
H25B C25 H25C 109.5 . .
C24 C26 H26A 109.5 . .
C24 C26 H26B 109.5 . .
C24 C26 H26C 109.5 . .
H26A C26 H26B 109.5 . .
H26A C26 H26C 109.5 . .
H26B C26 H26C 109.5 . .
C21 C27 H27 107.9 . .
C21 C27 H27A 95.3 . .
C21 C27 C29A 109.0(8) . .
C28 C27 C21 113.9(7) . .
C28 C27 H27 107.9 . .
C28 C27 H27A 95.3 . .
C28 C27 C29A 109.9(9) . .
C29A C27 H27 107.9 . .
C29B C27 C21 118.2(14) . .
C29B C27 H27A 95.3 . .
C29B C27 C28 125.3(14) . .
C27 C28 H28A 109.5 . .
C27 C28 H28B 109.5 . .
C27 C28 H28C 109.5 . .
H28A C28 H28B 109.5 . .
H28A C28 H28C 109.5 . .
H28B C28 H28C 109.5 . .
C27 C29A H29A 109.5 . .
C27 C29A H29B 109.5 . .
C27 C29A H29C 109.5 . .
H29A C29A H29B 109.5 . .
H29A C29A H29C 109.5 . .
H29B C29A H29C 109.5 . .
C27 C29B H29D 109.5 . .
C27 C29B H29E 109.5 . .
C27 C29B H29F 109.5 . .
H29D C29B H29E 109.5 . .
H29D C29B H29F 109.5 . .
H29E C29B H29F 109.5 . .
C23 C30 H30 107.5 . .
C23 C30 C32 110.9(6) . .
C31 C30 C23 113.6(5) . .
C31 C30 H30 107.5 . .
C31 C30 C32 109.6(6) . .
C32 C30 H30 107.5 . .
C30 C31 H31A 109.5 . .
C30 C31 H31B 109.5 . .
C30 C31 H31C 109.5 . .
H31A C31 H31B 109.5 . .
H31A C31 H31C 109.5 . .
H31B C31 H31C 109.5 . .
C30 C32 H32A 109.5 . .
C30 C32 H32B 109.5 . .
C30 C32 H32C 109.5 . .
H32A C32 H32B 109.5 . .
H32A C32 H32C 109.5 . .
H32B C32 H32C 109.5 . .
S6 C33 S5 128.7(4) . 2_665
C34 C33 S5 111.7(5) . 2_665
C34 C33 S6 119.5(4) . .
C35 C34 C33 120.0(5) . .
C35 C34 C39 121.3(6) . .
C39 C34 C33 118.6(5) . .
C34 C35 C36 119.0(6) . .
C34 C35 C40 121.1(5) . .
C36 C35 C40 119.9(6) . .
C35 C36 H36 119.1 . .
C35 C36 C37 121.9(6) . .
C37 C36 H36 119.1 . .
C36 C37 C43 120.9(6) . .
C38 C37 C36 118.2(6) . .
C38 C37 C43 120.8(6) . .
C37 C38 H38 119.1 . .
C37 C38 C39 121.9(6) . .
C39 C38 H38 119.1 . .
C34 C39 C46 123.1(5) . .
C38 C39 C34 117.7(6) . .
C38 C39 C46 119.2(6) . .
C35 C40 H40 107.7 . .
C41 C40 C35 110.2(6) . .
C41 C40 H40 107.7 . .
C42 C40 C35 111.8(5) . .
C42 C40 H40 107.7 . .
C42 C40 C41 111.6(6) . .
C40 C41 H41A 109.5 . .
C40 C41 H41B 109.5 . .
C40 C41 H41C 109.5 . .
H41A C41 H41B 109.5 . .
H41A C41 H41C 109.5 . .
H41B C41 H41C 109.5 . .
C40 C42 H42A 109.5 . .
C40 C42 H42B 109.5 . .
C40 C42 H42C 109.5 . .
H42A C42 H42B 109.5 . .
H42A C42 H42C 109.5 . .
H42B C42 H42C 109.5 . .
C37 C43 H43 109.3 . .
C37 C43 H43A 110.3 . .
C37 C43 C45A 114.2(7) . .
C37 C43 C45B 113.5(11) . .
C44A C43 C37 111.2(7) . .
C44A C43 H43 109.3 . .
C44A C43 C45A 103.3(10) . .
C45A C43 H43 109.3 . .
C44B C43 C37 110.2(11) . .
C44B C43 H43A 110.3 . .
C44B C43 C45B 101.9(16) . .
C45B C43 H43A 110.3 . .
C43 C44A H44A 109.5 . .
C43 C44A H44B 109.5 . .
C43 C44A H44C 109.5 . .
H44A C44A H44B 109.5 . .
H44A C44A H44C 109.5 . .
H44B C44A H44C 109.5 . .
C43 C45A H45A 109.5 . .
C43 C45A H45B 109.5 . .
C43 C45A H45C 109.5 . .
H45A C45A H45B 109.5 . .
H45A C45A H45C 109.5 . .
H45B C45A H45C 109.5 . .
C43 C44B H44D 109.5 . .
C43 C44B H44E 109.5 . .
C43 C44B H44F 109.5 . .
H44D C44B H44E 109.5 . .
H44D C44B H44F 109.5 . .
H44E C44B H44F 109.5 . .
C43 C45B H45D 109.5 . .
C43 C45B H45E 109.5 . .
C43 C45B H45F 109.5 . .
H45D C45B H45E 109.5 . .
H45D C45B H45F 109.5 . .
H45E C45B H45F 109.5 . .
C39 C46 H46 106.8 . .
C47 C46 C39 111.2(5) . .
C47 C46 H46 106.8 . .
C48 C46 C39 111.9(6) . .
C48 C46 H46 106.8 . .
C48 C46 C47 113.0(6) . .
C46 C47 H47A 109.5 . .
C46 C47 H47B 109.5 . .
C46 C47 H47C 109.5 . .
H47A C47 H47B 109.5 . .
H47A C47 H47C 109.5 . .
H47B C47 H47C 109.5 . .
C46 C48 H48A 109.5 . .
C46 C48 H48B 109.5 . .
C46 C48 H48C 109.5 . .
H48A C48 H48B 109.5 . .
H48A C48 H48C 109.5 . .
H48B C48 H48C 109.5 . .
Ag5 Ag4 Ag6 69.058(19) . .
Ag5 Ag4 Ag6 55.784(16) . 2_776
Ag6 Ag4 Ag6 88.89(2) . 2_776
S7 Ag4 Ag5 89.63(4) . .
S7 Ag4 Ag6 143.26(4) . 2_776
S7 Ag4 Ag6 89.52(4) . .
S7 Ag4 S9 120.69(5) . .
S9 Ag4 Ag5 79.66(4) . .
S9 Ag4 Ag6 136.37(4) . .
S9 Ag4 Ag6 47.80(4) . 2_776
S11 Ag4 Ag5 134.71(4) . .
S11 Ag4 Ag6 96.48(4) . 2_776
S11 Ag4 Ag6 76.17(4) . .
S11 Ag4 S7 118.68(5) . .
S11 Ag4 S9 109.09(5) . .
Ag4 Ag5 Ag6 56.252(15) . .
Ag4 Ag5 Ag6 69.899(18) . 2_776
Ag6 Ag5 Ag6 89.585(19) 2_776 .
S8 Ag5 Ag4 79.27(4) . .
S8 Ag5 Ag6 48.66(4) . .
S8 Ag5 Ag6 137.73(4) . 2_776
S10 Ag5 Ag4 88.57(5) . .
S10 Ag5 Ag6 88.76(5) . 2_776
S10 Ag5 Ag6 142.81(5) . .
S10 Ag5 S8 119.29(6) . .
S11 Ag5 Ag4 136.26(4) 2_776 .
S11 Ag5 Ag6 97.50(4) 2_776 .
S11 Ag5 Ag6 76.33(4) 2_776 2_776
S11 Ag5 S8 110.76(6) 2_776 .
S11 Ag5 S10 118.09(6) 2_776 .
Ag4 Ag6 Ag4 91.11(2) . 2_776
Ag4 Ag6 Ag5 54.690(16) . .
Ag5 Ag6 Ag4 54.315(15) 2_776 2_776
Ag5 Ag6 Ag4 61.698(14) . 2_776
Ag5 Ag6 Ag4 70.784(18) 2_776 .
Ag5 Ag6 Ag5 90.415(19) 2_776 .
S8 Ag6 Ag4 100.38(4) . 2_776
S8 Ag6 Ag4 77.94(4) . .
S8 Ag6 Ag5 48.22(4) . .
S8 Ag6 Ag5 138.12(4) . 2_776
S8 Ag6 S12 117.35(5) . .
S9 Ag6 Ag4 138.36(4) 2_776 .
S9 Ag6 Ag4 47.59(3) 2_776 2_776
S9 Ag6 Ag5 99.28(4) 2_776 .
S9 Ag6 Ag5 78.51(4) 2_776 2_776
S9 Ag6 S8 110.20(6) 2_776 .
S9 Ag6 S12 118.07(5) 2_776 .
S12 Ag6 Ag4 89.97(4) . .
S12 Ag6 Ag4 141.59(4) . 2_776
S12 Ag6 Ag5 141.96(4) . .
S12 Ag6 Ag5 90.23(4) . 2_776
C49 S7 Ag4 104.0(2) . .
Ag5 S8 Ag6 83.12(5) . .
C49 S8 Ag5 106.6(2) . .
C49 S8 Ag6 106.3(2) . .
Ag4 S9 Ag6 84.61(5) . 2_776
C65 S9 Ag4 104.6(2) . .
C65 S9 Ag6 105.9(3) . 2_776
C65 S10 Ag5 104.0(2) . .
Ag5 S11 Ag4 87.41(5) 2_776 .
C81 S11 Ag4 106.5(2) . .
C81 S11 Ag5 108.8(2) . 2_776
C81 S12 Ag6 101.8(2) . .
S7 C49 S8 127.4(4) . .
C50 C49 S7 119.1(5) . .
C50 C49 S8 113.5(5) . .
C51 C50 C49 119.7(6) . .
C55 C50 C49 120.5(6) . .
C55 C50 C51 119.8(6) . .
C50 C51 C56 121.8(6) . .
C52 C51 C50 119.1(6) . .
C52 C51 C56 119.1(6) . .
C51 C52 H52 118.8 . .
C53 C52 C51 122.4(7) . .
C53 C52 H52 118.8 . .
C52 C53 C54 117.8(7) . .
C52 C53 C59 118.6(7) . .
C54 C53 C59 123.5(8) . .
C53 C54 H54 119.2 . .
C55 C54 C53 121.7(8) . .
C55 C54 H54 119.2 . .
C50 C55 C62A 123.0(10) . .
C50 C55 C62B 116.0(17) . .
C54 C55 C50 118.8(7) . .
C54 C55 C62A 118.1(10) . .
C54 C55 C62B 123(2) . .
C51 C56 H56 107.5 . .
C51 C56 C57 111.9(7) . .
C51 C56 C58 112.5(6) . .
C57 C56 H56 107.5 . .
C57 C56 C58 109.7(6) . .
C58 C56 H56 107.5 . .
C56 C57 H57A 109.5 . .
C56 C57 H57B 109.5 . .
C56 C57 H57C 109.5 . .
H57A C57 H57B 109.5 . .
H57A C57 H57C 109.5 . .
H57B C57 H57C 109.5 . .
C56 C58 H58A 109.5 . .
C56 C58 H58B 109.5 . .
C56 C58 H58C 109.5 . .
H58A C58 H58B 109.5 . .
H58A C58 H58C 109.5 . .
H58B C58 H58C 109.5 . .
C53 C59 H59 105.7 . .
C60 C59 C53 110.9(8) . .
C60 C59 H59 105.7 . .
C61 C59 C53 114.6(7) . .
C61 C59 H59 105.7 . .
C61 C59 C60 113.4(9) . .
C59 C60 H60A 109.5 . .
C59 C60 H60B 109.5 . .
C59 C60 H60C 109.5 . .
H60A C60 H60B 109.5 . .
H60A C60 H60C 109.5 . .
H60B C60 H60C 109.5 . .
C59 C61 H61A 109.5 . .
C59 C61 H61B 109.5 . .
C59 C61 H61C 109.5 . .
H61A C61 H61B 109.5 . .
H61A C61 H61C 109.5 . .
H61B C61 H61C 109.5 . .
C55 C62A H62A 105.7 . .
C63A C62A C55 117.8(15) . .
C63A C62A H62A 105.7 . .
C63A C62A C64A 113.0(17) . .
C64A C62A C55 107.9(17) . .
C64A C62A H62A 105.7 . .
C62A C63A H63A 109.5 . .
C62A C63A H63B 109.5 . .
C62A C63A H63C 109.5 . .
H63A C63A H63B 109.5 . .
H63A C63A H63C 109.5 . .
H63B C63A H63C 109.5 . .
C62A C64A H64A 109.5 . .
C62A C64A H64B 109.5 . .
C62A C64A H64C 109.5 . .
H64A C64A H64B 109.5 . .
H64A C64A H64C 109.5 . .
H64B C64A H64C 109.5 . .
C55 C62B H62B 111.2 . .
C55 C62B C63B 102(2) . .
C63B C62B H62B 111.2 . .
C64B C62B C55 115(4) . .
C64B C62B H62B 111.2 . .
C64B C62B C63B 106(3) . .
C62B C63B H63D 109.5 . .
C62B C63B H63E 109.5 . .
C62B C63B H63F 109.5 . .
H63D C63B H63E 109.5 . .
H63D C63B H63F 109.5 . .
H63E C63B H63F 109.5 . .
C62B C64B H64D 109.5 . .
C62B C64B H64E 109.5 . .
C62B C64B H64F 109.5 . .
H64D C64B H64E 109.5 . .
H64D C64B H64F 109.5 . .
H64E C64B H64F 109.5 . .
S10 C65 S9 127.9(4) . .
C66 C65 S9 112.1(6) . .
C66 C65 S10 120.0(5) . .
C67 C66 C65 119.4(7) . .
C67 C66 C71 121.4(7) . .
C71 C66 C65 119.2(6) . .
C66 C67 C68 117.5(8) . .
C66 C67 C72A 118.7(10) . .
C66 C67 C72B 125.6(14) . .
C68 C67 C72A 123.1(10) . .
C68 C67 C72B 115.1(14) . .
C67 C68 H68 118.6 . .
C69 C68 C67 122.8(7) . .
C69 C68 H68 118.6 . .
C68 C69 C70 118.4(8) . .
C68 C69 C75 120.9(8) . .
C70 C69 C75 120.7(8) . .
C69 C70 H70 119.1 . .
C71 C70 C69 121.8(7) . .
C71 C70 H70 119.1 . .
C66 C71 C78 120.6(7) . .
C70 C71 C66 118.1(7) . .
C70 C71 C78 121.1(7) . .
C67 C72A H72A 108.5 . .
C73A C72A C67 105.7(16) . .
C73A C72A H72A 108.5 . .
C73A C72A C74A 110.2(17) . .
C74A C72A C67 115.4(16) . .
C74A C72A H72A 108.5 . .
C72A C73A H73A 109.5 . .
C72A C73A H73B 109.5 . .
C72A C73A H73C 109.5 . .
H73A C73A H73B 109.5 . .
H73A C73A H73C 109.5 . .
H73B C73A H73C 109.5 . .
C72A C74A H74A 109.5 . .
C72A C74A H74B 109.5 . .
C72A C74A H74C 109.5 . .
H74A C74A H74B 109.5 . .
H74A C74A H74C 109.5 . .
H74B C74A H74C 109.5 . .
C67 C72B H72B 104.0 . .
C67 C72B C73B 123(3) . .
C73B C72B H72B 104.0 . .
C74B C72B C67 109(2) . .
C74B C72B H72B 104.0 . .
C74B C72B C73B 112(3) . .
C72B C73B H73D 109.5 . .
C72B C73B H73E 109.5 . .
C72B C73B H73F 109.5 . .
H73D C73B H73E 109.5 . .
H73D C73B H73F 109.5 . .
H73E C73B H73F 109.5 . .
C72B C74B H74D 109.5 . .
C72B C74B H74E 109.5 . .
C72B C74B H74F 109.5 . .
H74D C74B H74E 109.5 . .
H74D C74B H74F 109.5 . .
H74E C74B H74F 109.5 . .
C69 C75 H75 105.5 . .
C69 C75 H75A 106.4 . .
C69 C75 C76 110.0(10) . .
C69 C75 C77A 111.0(10) . .
C76 C75 H75 105.5 . .
C76 C75 H75A 106.4 . .
C76 C75 C77A 118.4(12) . .
C77A C75 H75 105.5 . .
C77B C75 C69 129.1(15) . .
C77B C75 H75A 106.4 . .
C77B C75 C76 96.8(14) . .
C75 C76 H76A 109.5 . .
C75 C76 H76B 109.5 . .
C75 C76 H76C 109.5 . .
H76A C76 H76B 109.5 . .
H76A C76 H76C 109.5 . .
H76B C76 H76C 109.5 . .
C75 C77A H77A 109.5 . .
C75 C77A H77B 109.5 . .
C75 C77A H77C 109.5 . .
H77A C77A H77B 109.5 . .
H77A C77A H77C 109.5 . .
H77B C77A H77C 109.5 . .
C75 C77B H77D 109.5 . .
C75 C77B H77E 109.5 . .
C75 C77B H77F 109.5 . .
H77D C77B H77E 109.5 . .
H77D C77B H77F 109.5 . .
H77E C77B H77F 109.5 . .
C71 C78 H78 107.2 . .
C71 C78 C79 109.8(6) . .
C79 C78 H78 107.2 . .
C80 C78 C71 114.5(7) . .
C80 C78 H78 107.2 . .
C80 C78 C79 110.4(6) . .
C78 C79 H79A 109.5 . .
C78 C79 H79B 109.5 . .
C78 C79 H79C 109.5 . .
H79A C79 H79B 109.5 . .
H79A C79 H79C 109.5 . .
H79B C79 H79C 109.5 . .
C78 C80 H80A 109.5 . .
C78 C80 H80B 109.5 . .
C78 C80 H80C 109.5 . .
H80A C80 H80B 109.5 . .
H80A C80 H80C 109.5 . .
H80B C80 H80C 109.5 . .
S12 C81 S11 127.2(4) . .
C82 C81 S11 110.8(4) . .
C82 C81 S12 122.0(4) . .
C83 C82 C81 118.8(5) . .
C83 C82 C87 121.6(6) . .
C87 C82 C81 119.5(5) . .
C82 C83 C84 117.6(6) . .
C82 C83 C88 123.0(6) . .
C84 C83 C88 119.3(6) . .
C83 C84 H84 118.8 . .
C85 C84 C83 122.4(7) . .
C85 C84 H84 118.8 . .
C84 C85 C91A 123.4(12) . .
C84 C85 C91B 114.8(14) . .
C86 C85 C84 117.0(7) . .
C86 C85 C91A 119.3(12) . .
C86 C85 C91B 125.7(14) . .
C85 C86 H86 118.5 . .
C87 C86 C85 123.0(6) . .
C87 C86 H86 118.5 . .
C82 C87 C94 121.4(6) . .
C86 C87 C82 118.3(6) . .
C86 C87 C94 120.3(6) . .
C83 C88 H88 106.9 . .
C83 C88 C90 112.8(6) . .
C89 C88 C83 111.8(6) . .
C89 C88 H88 106.9 . .
C89 C88 C90 111.3(7) . .
C90 C88 H88 106.9 . .
C88 C89 H89A 109.5 . .
C88 C89 H89B 109.5 . .
C88 C89 H89C 109.5 . .
H89A C89 H89B 109.5 . .
H89A C89 H89C 109.5 . .
H89B C89 H89C 109.5 . .
C88 C90 H90A 109.5 . .
C88 C90 H90B 109.5 . .
C88 C90 H90C 109.5 . .
H90A C90 H90B 109.5 . .
H90A C90 H90C 109.5 . .
H90B C90 H90C 109.5 . .
C85 C91A H91A 106.2 . .
C92A C91A C85 116(2) . .
C92A C91A H91A 106.2 . .
C93A C91A C85 106.7(16) . .
C93A C91A H91A 106.2 . .
C93A C91A C92A 115(2) . .
C91A C92A H92A 109.5 . .
C91A C92A H92B 109.5 . .
C91A C92A H92C 109.5 . .
H92A C92A H92B 109.5 . .
H92A C92A H92C 109.5 . .
H92B C92A H92C 109.5 . .
C91A C93A H93A 109.5 . .
C91A C93A H93B 109.5 . .
C91A C93A H93C 109.5 . .
H93A C93A H93B 109.5 . .
H93A C93A H93C 109.5 . .
H93B C93A H93C 109.5 . .
C85 C91B H91B 107.7 . .
C85 C91B C92B 107(2) . .
C92B C91B H91B 107.7 . .
C93B C91B C85 119(2) . .
C93B C91B H91B 107.7 . .
C93B C91B C92B 107(2) . .
C91B C92B H92D 109.5 . .
C91B C92B H92E 109.5 . .
C91B C92B H92F 109.5 . .
H92D C92B H92E 109.5 . .
H92D C92B H92F 109.5 . .
H92E C92B H92F 109.5 . .
C91B C93B H93D 109.5 . .
C91B C93B H93E 109.5 . .
C91B C93B H93F 109.5 . .
H93D C93B H93E 109.5 . .
H93D C93B H93F 109.5 . .
H93E C93B H93F 109.5 . .
C87 C94 H94 107.4 . .
C95 C94 C87 111.2(5) . .
C95 C94 H94 107.4 . .
C96 C94 C87 112.0(6) . .
C96 C94 H94 107.4 . .
C96 C94 C95 111.1(5) . .
C94 C95 H95A 109.5 . .
C94 C95 H95B 109.5 . .
C94 C95 H95C 109.5 . .
H95A C95 H95B 109.5 . .
H95A C95 H95C 109.5 . .
H95B C95 H95C 109.5 . .
C94 C96 H96A 109.5 . .
C94 C96 H96B 109.5 . .
C94 C96 H96C 109.5 . .
H96A C96 H96B 109.5 . .
H96A C96 H96C 109.5 . .
H96B C96 H96C 109.5 . .

loop_
_geom_bond_atom_site_label_1
_geom_bond_atom_site_label_2
_geom_bond_distance
_geom_bond_site_symmetry_2
Ag1 Ag2 2.9567(6) .
Ag1 Ag2 3.1711(6) 2_665
Ag1 Ag3 3.2365(6) .
Ag1 Ag3 2.9576(6) 2_665
Ag1 S1 2.5146(17) .
Ag1 S3 2.5029(15) .
Ag1 S5 2.4965(15) .
Ag2 Ag3 3.2193(6) 2_665
Ag2 Ag3 2.9448(7) .
Ag2 S2 2.4924(15) 2_665
Ag2 S4 2.5032(15) .
Ag2 S5 2.4963(14) 2_665
Ag3 S2 2.4991(15) .
Ag3 S3 2.4996(14) .
Ag3 S6 2.5060(14) .
S1 C1 1.632(8) 2_665
S2 C1 1.721(6) .
S3 C17 1.754(7) .
S4 C17 1.614(8) .
S5 C33 1.732(6) 2_665
S6 C33 1.632(7) .
C1 C2 1.505(10) .
C2 C3 1.411(9) .
C2 C7 1.412(8) .
C3 C4 1.385(10) .
C3 C8 1.539(9) .
C4 H4 0.9300 .
C4 C5 1.377(9) .
C5 C6 1.391(9) .
C5 C11 1.532(10) .
C6 H6 0.9300 .
C6 C7 1.398(9) .
C7 C14 1.513(8) .
C8 H8 0.9800 .
C8 C9 1.510(13) .
C8 C10 1.531(10) .
C9 H9A 0.9600 .
C9 H9B 0.9600 .
C9 H9C 0.9600 .
C10 H10A 0.9600 .
C10 H10B 0.9600 .
C10 H10C 0.9600 .
C11 H11 0.9800 .
C11 C12 1.484(12) .
C11 C13 1.522(11) .
C12 H12A 0.9600 .
C12 H12B 0.9600 .
C12 H12C 0.9600 .
C13 H13A 0.9600 .
C13 H13B 0.9600 .
C13 H13C 0.9600 .
C14 H14 0.9800 .
C14 C15 1.516(8) .
C14 C16 1.534(10) .
C15 H15A 0.9600 .
C15 H15B 0.9600 .
C15 H15C 0.9600 .
C16 H16A 0.9600 .
C16 H16B 0.9600 .
C16 H16C 0.9600 .
C17 C18 1.508(8) .
C18 C19 1.396(9) .
C18 C23 1.397(8) .
C19 C20 1.392(9) .
C19 C24 1.522(9) .
C20 H20 0.9300 .
C20 C21 1.400(10) .
C21 C22 1.384(10) .
C21 C27 1.525(9) .
C22 H22 0.9300 .
C22 C23 1.400(9) .
C23 C30 1.528(9) .
C24 H24 0.9800 .
C24 C25 1.506(15) .
C24 C26 1.535(12) .
C25 H25A 0.9600 .
C25 H25B 0.9600 .
C25 H25C 0.9600 .
C26 H26A 0.9600 .
C26 H26B 0.9600 .
C26 H26C 0.9600 .
C27 H27 0.9800 .
C27 H27A 0.9800 .
C27 C28 1.450(13) .
C27 C29A 1.596(18) .
C27 C29B 1.34(3) .
C28 H28A 0.9600 .
C28 H28B 0.9600 .
C28 H28C 0.9600 .
C29A H29A 0.9600 .
C29A H29B 0.9600 .
C29A H29C 0.9600 .
C29B H29D 0.9600 .
C29B H29E 0.9600 .
C29B H29F 0.9600 .
C30 H30 0.9800 .
C30 C31 1.492(11) .
C30 C32 1.543(11) .
C31 H31A 0.9600 .
C31 H31B 0.9600 .
C31 H31C 0.9600 .
C32 H32A 0.9600 .
C32 H32B 0.9600 .
C32 H32C 0.9600 .
C33 C34 1.523(8) .
C34 C35 1.380(8) .
C34 C39 1.422(9) .
C35 C36 1.385(9) .
C35 C40 1.538(9) .
C36 H36 0.9300 .
C36 C37 1.396(10) .
C37 C38 1.394(9) .
C37 C43 1.528(9) .
C38 H38 0.9300 .
C38 C39 1.394(9) .
C39 C46 1.529(9) .
C40 H40 0.9800 .
C40 C41 1.515(9) .
C40 C42 1.500(10) .
C41 H41A 0.9600 .
C41 H41B 0.9600 .
C41 H41C 0.9600 .
C42 H42A 0.9600 .
C42 H42B 0.9600 .
C42 H42C 0.9600 .
C43 H43 0.9800 .
C43 H43A 0.9800 .
C43 C44A 1.500(17) .
C43 C45A 1.627(18) .
C43 C44B 1.45(3) .
C43 C45B 1.54(3) .
C44A H44A 0.9600 .
C44A H44B 0.9600 .
C44A H44C 0.9600 .
C45A H45A 0.9600 .
C45A H45B 0.9600 .
C45A H45C 0.9600 .
C44B H44D 0.9600 .
C44B H44E 0.9600 .
C44B H44F 0.9600 .
C45B H45D 0.9600 .
C45B H45E 0.9600 .
C45B H45F 0.9600 .
C46 H46 0.9800 .
C46 C47 1.523(9) .
C46 C48 1.483(12) .
C47 H47A 0.9600 .
C47 H47B 0.9600 .
C47 H47C 0.9600 .
C48 H48A 0.9600 .
C48 H48B 0.9600 .
C48 H48C 0.9600 .
Ag4 Ag5 2.9068(8) .
Ag4 Ag6 2.9619(7) .
Ag4 Ag6 3.3608(7) 2_776
Ag4 S7 2.4883(15) .
Ag4 S9 2.4924(14) .
Ag4 S11 2.4853(14) .
Ag5 Ag6 3.3268(7) .
Ag5 Ag6 2.9594(7) 2_776
Ag5 S8 2.4988(16) .
Ag5 S10 2.4962(19) .
Ag5 S11 2.4777(17) 2_776
Ag6 S8 2.5159(15) .
Ag6 S9 2.5007(16) 2_776
Ag6 S12 2.5223(16) .
S7 C49 1.656(7) .
S8 C49 1.711(7) .
S9 C65 1.725(7) .
S10 C65 1.642(9) .
S11 C81 1.736(6) .
S12 C81 1.635(7) .
C49 C50 1.498(8) .
C50 C51 1.417(9) .
C50 C55 1.390(10) .
C51 C52 1.371(9) .
C51 C56 1.511(9) .
C52 H52 0.9300 .
C52 C53 1.369(11) .
C53 C54 1.406(12) .
C53 C59 1.535(10) .
C54 H54 0.9300 .
C54 C55 1.388(10) .
C55 C62A 1.57(2) .
C55 C62B 1.55(5) .
C56 H56 0.9800 .
C56 C57 1.524(11) .
C56 C58 1.542(10) .
C57 H57A 0.9600 .
C57 H57B 0.9600 .
C57 H57C 0.9600 .
C58 H58A 0.9600 .
C58 H58B 0.9600 .
C58 H58C 0.9600 .
C59 H59 0.9800 .
C59 C60 1.484(14) .
C59 C61 1.473(12) .
C60 H60A 0.9600 .
C60 H60B 0.9600 .
C60 H60C 0.9600 .
C61 H61A 0.9600 .
C61 H61B 0.9600 .
C61 H61C 0.9600 .
C62A H62A 0.9800 .
C62A C63A 1.47(3) .
C62A C64A 1.52(3) .
C63A H63A 0.9600 .
C63A H63B 0.9600 .
C63A H63C 0.9600 .
C64A H64A 0.9600 .
C64A H64B 0.9600 .
C64A H64C 0.9600 .
C62B H62B 0.9800 .
C62B C63B 1.62(6) .
C62B C64B 1.54(6) .
C63B H63D 0.9600 .
C63B H63E 0.9600 .
C63B H63F 0.9600 .
C64B H64D 0.9600 .
C64B H64E 0.9600 .
C64B H64F 0.9600 .
C65 C66 1.514(10) .
C66 C67 1.387(10) .
C66 C71 1.415(10) .
C67 C68 1.397(12) .
C67 C72A 1.54(3) .
C67 C72B 1.52(4) .
C68 H68 0.9300 .
C68 C69 1.362(13) .
C69 C70 1.396(11) .
C69 C75 1.499(13) .
C70 H70 0.9300 .
C70 C71 1.374(11) .
C71 C78 1.521(10) .
C72A H72A 0.9800 .
C72A C73A 1.52(2) .
C72A C74A 1.54(3) .
C73A H73A 0.9600 .
C73A H73B 0.9600 .
C73A H73C 0.9600 .
C74A H74A 0.9600 .
C74A H74B 0.9600 .
C74A H74C 0.9600 .
C72B H72B 0.9800 .
C72B C73B 1.54(3) .
C72B C74B 1.51(5) .
C73B H73D 0.9600 .
C73B H73E 0.9600 .
C73B H73F 0.9600 .
C74B H74D 0.9600 .
C74B H74E 0.9600 .
C74B H74F 0.9600 .
C75 H75 0.9800 .
C75 H75A 0.9800 .
C75 C76 1.52(2) .
C75 C77A 1.643(17) .
C75 C77B 1.28(2) .
C76 H76A 0.9600 .
C76 H76B 0.9600 .
C76 H76C 0.9600 .
C77A H77A 0.9600 .
C77A H77B 0.9600 .
C77A H77C 0.9600 .
C77B H77D 0.9600 .
C77B H77E 0.9600 .
C77B H77F 0.9600 .
C78 H78 0.9800 .
C78 C79 1.521(11) .
C78 C80 1.503(11) .
C79 H79A 0.9600 .
C79 H79B 0.9600 .
C79 H79C 0.9600 .
C80 H80A 0.9600 .
C80 H80B 0.9600 .
C80 H80C 0.9600 .
C81 C82 1.500(9) .
C82 C83 1.397(9) .
C82 C87 1.399(8) .
C83 C84 1.406(10) .
C83 C88 1.517(8) .
C84 H84 0.9300 .
C84 C85 1.401(10) .
C85 C86 1.390(10) .
C85 C91A 1.54(3) .
C85 C91B 1.51(4) .
C86 H86 0.9300 .
C86 C87 1.382(10) .
C87 C94 1.532(9) .
C88 H88 0.9800 .
C88 C89 1.493(11) .
C88 C90 1.523(11) .
C89 H89A 0.9600 .
C89 H89B 0.9600 .
C89 H89C 0.9600 .
C90 H90A 0.9600 .
C90 H90B 0.9600 .
C90 H90C 0.9600 .
C91A H91A 0.9800 .
C91A C92A 1.49(2) .
C91A C93A 1.47(4) .
C92A H92A 0.9600 .
C92A H92B 0.9600 .
C92A H92C 0.9600 .
C93A H93A 0.9600 .
C93A H93B 0.9600 .
C93A H93C 0.9600 .
C91B H91B 0.9800 .
C91B C92B 1.64(3) .
C91B C93B 1.51(4) .
C92B H92D 0.9600 .
C92B H92E 0.9600 .
C92B H92F 0.9600 .
C93B H93D 0.9600 .
C93B H93E 0.9600 .
C93B H93F 0.9600 .
C94 H94 0.9800 .
C94 C95 1.522(9) .
C94 C96 1.521(9) .
C95 H95A 0.9600 .
C95 H95B 0.9600 .
C95 H95C 0.9600 .
C96 H96A 0.9600 .
C96 H96B 0.9600 .
C96 H96C 0.9600 .

loop_
_geom_torsion_atom_site_label_1
_geom_torsion_atom_site_label_2
_geom_torsion_atom_site_label_3
_geom_torsion_atom_site_label_4
_geom_torsion
_geom_torsion_site_symmetry_1
_geom_torsion_site_symmetry_4
Ag1 S3 C17 S4 -42.3(5) . .
Ag1 S3 C17 C18 138.4(4) . .
Ag2 S2 C1 S1 41.3(4) 2_665 2_665
Ag2 S2 C1 C2 -137.7(3) 2_665 .
Ag2 S4 C17 S3 0.3(5) . .
Ag2 S4 C17 C18 179.5(4) . .
Ag3 S2 C1 S1 -42.9(4) . 2_665
Ag3 S2 C1 C2 138.1(4) . .
Ag3 S3 C17 S4 41.9(5) . .
Ag3 S3 C17 C18 -137.3(4) . .
Ag3 S6 C33 S5 -1.5(5) . 2_665
Ag3 S6 C33 C34 177.4(4) . .
S1 C1 C2 C3 -89.9(7) 2_665 .
S1 C1 C2 C7 91.9(6) 2_665 .
S2 C1 C2 C3 89.3(6) . .
S2 C1 C2 C7 -89.0(6) . .
S3 C17 C18 C19 87.3(7) . .
S3 C17 C18 C23 -93.8(7) . .
S4 C17 C18 C19 -92.1(8) . .
S4 C17 C18 C23 86.8(7) . .
S5 C33 C34 C35 -86.8(6) 2_665 .
S5 C33 C34 C39 89.9(6) 2_665 .
S6 C33 C34 C35 94.2(6) . .
S6 C33 C34 C39 -89.1(6) . .
C1 C2 C3 C4 179.4(6) . .
C1 C2 C3 C8 -1.5(10) . .
C1 C2 C7 C6 -178.9(6) . .
C1 C2 C7 C14 1.1(9) . .
C2 C3 C4 C5 0.8(11) . .
C2 C3 C8 C9 -102.9(8) . .
C2 C3 C8 C10 132.4(8) . .
C2 C7 C14 C15 -137.3(7) . .
C2 C7 C14 C16 98.8(7) . .
C3 C2 C7 C6 2.8(9) . .
C3 C2 C7 C14 -177.2(6) . .
C3 C4 C5 C6 0.2(10) . .
C3 C4 C5 C11 -179.2(7) . .
C4 C3 C8 C9 76.2(8) . .
C4 C3 C8 C10 -48.5(11) . .
C4 C5 C6 C7 0.3(10) . .
C4 C5 C11 C12 -45.6(10) . .
C4 C5 C11 C13 78.3(8) . .
C5 C6 C7 C2 -1.8(10) . .
C5 C6 C7 C14 178.2(6) . .
C6 C5 C11 C12 135.0(8) . .
C6 C5 C11 C13 -101.1(8) . .
C6 C7 C14 C15 42.8(9) . .
C6 C7 C14 C16 -81.2(7) . .
C7 C2 C3 C4 -2.3(10) . .
C7 C2 C3 C8 176.8(7) . .
C8 C3 C4 C5 -178.3(7) . .
C11 C5 C6 C7 179.7(6) . .
C17 C18 C19 C20 177.7(7) . .
C17 C18 C19 C24 -2.8(12) . .
C17 C18 C23 C22 -178.3(6) . .
C17 C18 C23 C30 3.8(10) . .
C18 C19 C20 C21 1.2(13) . .
C18 C19 C24 C25 -98.8(9) . .
C18 C19 C24 C26 134.5(8) . .
C18 C23 C30 C31 -139.3(7) . .
C18 C23 C30 C32 96.8(8) . .
C19 C18 C23 C22 0.6(10) . .
C19 C18 C23 C30 -177.3(7) . .
C19 C20 C21 C22 -0.7(13) . .
C19 C20 C21 C27 -177.7(8) . .
C20 C19 C24 C25 80.7(10) . .
C20 C19 C24 C26 -46.0(12) . .
C20 C21 C22 C23 0.0(12) . .
C20 C21 C27 C28 -60.9(11) . .
C20 C21 C27 C29A 62.3(12) . .
C20 C21 C27 C29B 102(2) . .
C21 C22 C23 C18 0.0(11) . .
C21 C22 C23 C30 178.0(7) . .
C22 C21 C27 C28 122.2(9) . .
C22 C21 C27 C29A -114.6(10) . .
C22 C21 C27 C29B -75(2) . .
C22 C23 C30 C31 42.8(9) . .
C22 C23 C30 C32 -81.1(8) . .
C23 C18 C19 C20 -1.2(12) . .
C23 C18 C19 C24 178.3(8) . .
C24 C19 C20 C21 -178.3(8) . .
C27 C21 C22 C23 176.9(7) . .
C33 C34 C35 C36 176.4(6) . .
C33 C34 C35 C40 -4.4(9) . .
C33 C34 C39 C38 -176.0(6) . .
C33 C34 C39 C46 2.0(9) . .
C34 C35 C36 C37 -1.1(9) . .
C34 C35 C40 C41 114.6(7) . .
C34 C35 C40 C42 -120.6(7) . .
C34 C39 C46 C47 128.8(7) . .
C34 C39 C46 C48 -103.8(8) . .
C35 C34 C39 C38 0.6(9) . .
C35 C34 C39 C46 178.7(6) . .
C35 C36 C37 C38 1.9(9) . .
C35 C36 C37 C43 -176.2(6) . .
C36 C35 C40 C41 -66.3(8) . .
C36 C35 C40 C42 58.5(8) . .
C36 C37 C38 C39 -1.4(10) . .
C36 C37 C43 C44A 64.6(12) . .
C36 C37 C43 C45A -179.0(9) . .
C36 C37 C43 C44B 99.1(17) . .
C36 C37 C43 C45B -147.3(16) . .
C37 C38 C39 C34 0.2(10) . .
C37 C38 C39 C46 -177.9(6) . .
C38 C37 C43 C44A -113.4(11) . .
C38 C37 C43 C45A 3.0(11) . .
C38 C37 C43 C44B -78.9(17) . .
C38 C37 C43 C45B 34.7(17) . .
C38 C39 C46 C47 -53.2(9) . .
C38 C39 C46 C48 74.2(8) . .
C39 C34 C35 C36 -0.2(9) . .
C39 C34 C35 C40 179.0(6) . .
C40 C35 C36 C37 179.8(6) . .
C43 C37 C38 C39 176.6(6) . .
Ag4 S7 C49 S8 -1.3(4) . .
Ag4 S7 C49 C50 177.9(4) . .
Ag4 S9 C65 S10 -44.3(5) . .
Ag4 S9 C65 C66 135.8(4) . .
Ag4 S11 C81 S12 49.5(4) . .
Ag4 S11 C81 C82 -131.2(4) . .
Ag5 S8 C49 S7 -41.9(4) . .
Ag5 S8 C49 C50 138.9(4) . .
Ag5 S10 C65 S9 0.4(5) . .
Ag5 S10 C65 C66 -179.7(4) . .
Ag5 S11 C81 S12 -43.5(4) 2_776 .
Ag5 S11 C81 C82 135.8(4) 2_776 .
Ag6 S8 C49 S7 45.7(4) . .
Ag6 S8 C49 C50 -133.6(4) . .
Ag6 S9 C65 S10 44.2(5) 2_776 .
Ag6 S9 C65 C66 -135.7(4) 2_776 .
Ag6 S12 C81 S11 -2.8(4) . .
Ag6 S12 C81 C82 178.0(4) . .
S7 C49 C50 C51 89.3(7) . .
S7 C49 C50 C55 -92.7(8) . .
S8 C49 C50 C51 -91.3(7) . .
S8 C49 C50 C55 86.6(8) . .
S9 C65 C66 C67 89.3(8) . .
S9 C65 C66 C71 -88.2(7) . .
S10 C65 C66 C67 -90.7(9) . .
S10 C65 C66 C71 91.8(8) . .
S11 C81 C82 C83 89.4(6) . .
S11 C81 C82 C87 -87.0(6) . .
S12 C81 C82 C83 -91.3(7) . .
S12 C81 C82 C87 92.3(6) . .
C49 C50 C51 C52 175.8(7) . .
C49 C50 C51 C56 -2.7(11) . .
C49 C50 C55 C54 -174.2(8) . .
C49 C50 C55 C62A 9.0(18) . .
C49 C50 C55 C62B -12(3) . .
C50 C51 C52 C53 -2.7(12) . .
C50 C51 C56 C57 100.3(8) . .
C50 C51 C56 C58 -135.7(7) . .
C50 C55 C62A C63A 123.2(19) . .
C50 C55 C62A C64A -107.4(16) . .
C50 C55 C62B C63B 138(3) . .
C50 C55 C62B C64B -107(3) . .
C51 C50 C55 C54 3.7(13) . .
C51 C50 C55 C62A -173.1(14) . .
C51 C50 C55 C62B 166(2) . .
C51 C52 C53 C54 5.6(14) . .
C51 C52 C53 C59 -177.4(9) . .
C52 C51 C56 C57 -78.2(9) . .
C52 C51 C56 C58 45.7(9) . .
C52 C53 C54 C55 -3.9(16) . .
C52 C53 C59 C60 -79.7(13) . .
C52 C53 C59 C61 150.4(10) . .
C53 C54 C55 C50 -0.7(16) . .
C53 C54 C55 C62A 176.2(15) . .
C53 C54 C55 C62B -161(2) . .
C54 C53 C59 C60 97.2(11) . .
C54 C53 C59 C61 -32.8(17) . .
C54 C55 C62A C63A -54(2) . .
C54 C55 C62A C64A 75.8(17) . .
C54 C55 C62B C63B -60(4) . .
C54 C55 C62B C64B 54(3) . .
C55 C50 C51 C52 -2.1(11) . .
C55 C50 C51 C56 179.3(7) . .
C56 C51 C52 C53 175.9(8) . .
C59 C53 C54 C55 179.3(10) . .
C65 C66 C67 C68 -177.5(9) . .
C65 C66 C67 C72A 11.3(16) . .
C65 C66 C67 C72B -14(2) . .
C65 C66 C71 C70 176.6(7) . .
C65 C66 C71 C78 -8.0(11) . .
C66 C67 C68 C69 2.1(17) . .
C66 C67 C72A C73A -109.4(14) . .
C66 C67 C72A C74A 128.6(13) . .
C66 C67 C72B C73B -96(3) . .
C66 C67 C72B C74B 131(2) . .
C66 C71 C78 C79 -91.4(8) . .
C66 C71 C78 C80 143.7(7) . .
C67 C66 C71 C70 -0.8(12) . .
C67 C66 C71 C78 174.6(8) . .
C67 C68 C69 C70 -3.2(17) . .
C67 C68 C69 C75 179.6(12) . .
C68 C67 C72A C73A 79.9(18) . .
C68 C67 C72A C74A -42.1(19) . .
C68 C67 C72B C73B 68(3) . .
C68 C67 C72B C74B -65(3) . .
C68 C69 C70 C71 2.2(15) . .
C68 C69 C75 C76 -92.2(14) . .
C68 C69 C75 C77A 134.8(13) . .
C68 C69 C75 C77B 25(3) . .
C69 C70 C71 C66 -0.2(13) . .
C69 C70 C71 C78 -175.6(8) . .
C70 C69 C75 C76 90.6(12) . .
C70 C69 C75 C77A -42.3(17) . .
C70 C69 C75 C77B -152.2(19) . .
C70 C71 C78 C79 83.9(10) . .
C70 C71 C78 C80 -41.0(10) . .
C71 C66 C67 C68 0.0(14) . .
C71 C66 C67 C72A -171.3(12) . .
C71 C66 C67 C72B 163.8(18) . .
C72A C67 C68 C69 172.9(14) . .
C72B C67 C68 C69 -163.4(18) . .
C75 C69 C70 C71 179.4(10) . .
C81 C82 C83 C84 -173.5(6) . .
C81 C82 C83 C88 4.0(9) . .
C81 C82 C87 C86 174.7(6) . .
C81 C82 C87 C94 -3.6(9) . .
C82 C83 C84 C85 -1.5(11) . .
C82 C83 C88 C89 -105.0(8) . .
C82 C83 C88 C90 128.7(8) . .
C82 C87 C94 C95 -120.8(7) . .
C82 C87 C94 C96 114.2(7) . .
C83 C82 C87 C86 -1.5(9) . .
C83 C82 C87 C94 -179.9(6) . .
C83 C84 C85 C86 -1.0(12) . .
C83 C84 C85 C91A -175.4(13) . .
C83 C84 C85 C91B 162.4(13) . .
C84 C83 C88 C89 72.5(9) . .
C84 C83 C88 C90 -53.8(10) . .
C84 C85 C86 C87 2.4(12) . .
C84 C85 C91A C92A 118.8(19) . .
C84 C85 C91A C93A -112.0(18) . .
C84 C85 C91B C92B 144.3(16) . .
C84 C85 C91B C93B -94(3) . .
C85 C86 C87 C82 -1.1(11) . .
C85 C86 C87 C94 177.2(7) . .
C86 C85 C91A C92A -55(2) . .
C86 C85 C91A C93A 73.7(18) . .
C86 C85 C91B C92B -54(2) . .
C86 C85 C91B C93B 68(2) . .
C86 C87 C94 C95 60.9(9) . .
C86 C87 C94 C96 -64.2(8) . .
C87 C82 C83 C84 2.8(10) . .
C87 C82 C83 C88 -179.7(6) . .
C88 C83 C84 C85 -179.1(7) . .
C91A C85 C86 C87 177.0(13) . .
C91B C85 C86 C87 -159.0(13) . .

loop_
_exptl_oxdiff_crystal_face_indexfrac_h
_exptl_oxdiff_crystal_face_indexfrac_k
_exptl_oxdiff_crystal_face_indexfrac_l
_exptl_oxdiff_crystal_face_x
_exptl_oxdiff_crystal_face_y
_exptl_oxdiff_crystal_face_z
0.0047 1.0003 0.0092 -0.0184 -0.0493 0.0925
0.0026 -0.0056 0.9970 0.0396 -0.0304 -0.0036
-0.0026 0.0056 -0.9970 -0.0396 0.0304 0.0036
1.0009 -0.0048 0.0025 0.0675 0.0396 0.0819
-1.0009 0.0048 -0.0025 -0.0675 -0.0396 -0.0819
-0.0047 -1.0003 -0.0092 0.0184 0.0493 -0.0925

loop_
_smtbx_masks_void_nr
_smtbx_masks_void_average_x
_smtbx_masks_void_average_y
_smtbx_masks_void_average_z
_smtbx_masks_void_volume
_smtbx_masks_void_count_electrons
1 -0.255 -0.946 -0.431 2316.0 712.7
